data_7235579
loop_
_publ_author_name
'Canaj, Angelos B.'
'Nodaraki, Lydia E.'
'\'Slepokura, Katarzyna'
'Siczek, Milosz'
'Tzimopoulos, Demetrios I.'
'Lis, Tadeusz'
'Milios, Constantinos J.'

_publ_section_title
;
 A family of polynuclear cobalt complexes upon employment of an
 indeno-quinoxaline based oxime ligand
;
_journal_issue 44
_journal_name_full 'RSC Adv.'
_journal_page_first 23068
_journal_paper_doi 10.1039/C4RA01914H
_journal_volume 4
_journal_year 2014
_chemical_formula_moiety 'C210.40 H116.80 Co10 N42 O18), 2 (Cl O4),8.05(C H4 O), 5.75 (H2 O)'
_chemical_formula_sum 'C218.45 H160.5 Cl2 Co10 N42 O39.8'
_chemical_formula_weight 4670.78
_space_group_crystal_system triclinic
_space_group_IT_number 2
_space_group_name_Hall '-P 1'
_space_group_name_H-M_alt 'P -1'
_atom_sites_solution_hydrogens mixed
_audit_creation_method SHELXL-2013
_cell_angle_alpha 77.95(3)
_cell_angle_beta 73.89(3)
_cell_angle_gamma 72.97(3)
_cell_formula_units_Z 2
_cell_length_a 18.982(5)
_cell_length_b 23.662(6)
_cell_length_c 25.681(6)
_cell_measurement_reflns_used 11426
_cell_measurement_temperature 110(2)
_cell_measurement_theta_max 26.0
_cell_measurement_theta_min 2.8
_cell_volume 10493(5)
_computing_cell_refinement 'CrysAlis PRO (Agilent, 2013)'
_computing_data_collection 'CrysAlis CCD (Agilent, 2013)'
_computing_data_reduction 'CrysAlis PRO (Agilent, 2013)'
_computing_structure_refinement 'SHELXL-2013 (Sheldrick, 2013)'
_computing_structure_solution 'SHELXL-2013 (Sheldrick, 2013)'
_diffrn_ambient_temperature 110(2)
_diffrn_measured_fraction_theta_full 0.992
_diffrn_measured_fraction_theta_max 0.990
_diffrn_measurement_device_type 'Xcalibur with CCD Ruby detector'
_diffrn_measurement_method \w
_diffrn_radiation_monochromator graphite
_diffrn_radiation_source 'Enhance (Mo) X-ray Source'
_diffrn_radiation_type MoK\a
_diffrn_radiation_wavelength 0.71073
_diffrn_reflns_av_R_equivalents 0.0765
_diffrn_reflns_av_unetI/netI 0.1520
_diffrn_reflns_Laue_measured_fraction_full 0.992
_diffrn_reflns_Laue_measured_fraction_max 0.990
_diffrn_reflns_limit_h_max 23
_diffrn_reflns_limit_h_min -23
_diffrn_reflns_limit_k_max 29
_diffrn_reflns_limit_k_min -28
_diffrn_reflns_limit_l_max 31
_diffrn_reflns_limit_l_min -31
_diffrn_reflns_number 87729
_diffrn_reflns_point_group_measured_fraction_full 0.992
_diffrn_reflns_point_group_measured_fraction_max 0.990
_diffrn_reflns_theta_full 25.242
_diffrn_reflns_theta_max 26.057
_diffrn_reflns_theta_min 2.797
_exptl_absorpt_coefficient_mu 0.880
_exptl_absorpt_correction_T_max 0.869
_exptl_absorpt_correction_T_min 0.816
_exptl_absorpt_correction_type analytical
_exptl_absorpt_process_details
;
CrysAlisPro, Agilent Technologies,
Analytical numeric absorption correction using a
multifaceted crystal model based on expressions
 derived by R.C. Clark & J.S. Reid.
(Clark, R. C. & Reid, J. S. (1995). Acta Cryst. A51, 887-897)
;
_exptl_crystal_colour pink-brown
_exptl_crystal_density_diffrn 1.478
_exptl_crystal_description block
_exptl_crystal_F_000 4775
_exptl_crystal_size_max 0.350
_exptl_crystal_size_mid 0.330
_exptl_crystal_size_min 0.180
_refine_diff_density_max 1.570
_refine_diff_density_min -0.745
_refine_diff_density_rms 0.128
_refine_ls_extinction_method none
_refine_ls_goodness_of_fit_ref 1.052
_refine_ls_hydrogen_treatment constr
_refine_ls_matrix_type full
_refine_ls_number_parameters 2864
_refine_ls_number_reflns 41142
_refine_ls_number_restraints 6
_refine_ls_restrained_S_all 1.052
_refine_ls_R_factor_all 0.2025
_refine_ls_R_factor_gt 0.1006
_refine_ls_shift/su_max 0.011
_refine_ls_shift/su_mean 0.000
_refine_ls_structure_factor_coef Fsqd
_refine_ls_weighting_details
;
 w=1/[\s^2^(Fo^2^)+(0.1520P)^2^+13.2772P]
 where P=(Fo^2^+2Fc^2^)/3
;
_refine_ls_weighting_scheme calc
_refine_ls_wR_factor_gt 0.2487
_refine_ls_wR_factor_ref 0.3258
_reflns_Friedel_coverage 0.000
_reflns_number_gt 19457
_reflns_number_total 41142
_reflns_threshold_expression 'I > 2\s(I)'
_cod_data_source_file c4ra01914h2.cif
_cod_data_source_block at578a
_cod_original_formula_sum 'C218.45 H160.50 Cl2 Co10 N42 O39.80'
_cod_database_code 7235579
_shelx_space_group_comment
;
The symmetry employed for this shelxl refinement is uniquely defined
by the following loop, which should always be used as a source of
symmetry information in preference to the above space-group names.
They are only intended as comments.
;
_shelx_estimated_absorpt_t_min 0.748
_shelx_estimated_absorpt_t_max 0.858
_shelxl_version_number 2013-2

loop_
_space_group_symop_operation_xyz
'x, y, z'
'-x, -y, -z'

loop_
_atom_site_label
_atom_site_type_symbol
_atom_site_fract_x
_atom_site_fract_y
_atom_site_fract_z
_atom_site_U_iso_or_equiv
_atom_site_adp_type
_atom_site_occupancy
_atom_site_site_symmetry_order
_atom_site_calc_flag
_atom_site_refinement_flags_posn
_atom_site_refinement_flags_adp
_atom_site_refinement_flags_occupancy
_atom_site_disorder_assembly
_atom_site_disorder_group
Co1 Co 0.74030(6) 0.75757(5) 0.69150(4) 0.0331(3) Uani 1 1 d . . . . .
Co2 Co 0.63718(6) 0.74872(5) 0.82866(4) 0.0324(3) Uani 1 1 d . . . . .
Co3 Co 0.86536(7) 0.81153(6) 0.57182(5) 0.0441(3) Uani 1 1 d . . . . .
Co4 Co 0.65873(6) 0.90654(5) 0.62830(5) 0.0371(3) Uani 1 1 d . . . . .
Co5 Co 0.59531(7) 0.86425(5) 0.75528(4) 0.0375(3) Uani 1 1 d . . . . .
Co6 Co 0.52962(7) 0.86412(5) 0.89047(4) 0.0381(3) Uani 1 1 d . . . . .
Co7 Co 0.61617(7) 0.73693(5) 0.95781(5) 0.0417(3) Uani 1 1 d . . . . .
Co8 Co 0.65487(7) 0.61584(5) 0.89799(5) 0.0408(3) Uani 1 1 d . . . . .
Co9 Co 0.76907(7) 0.62673(5) 0.77077(5) 0.0400(3) Uani 1 1 d . . . . .
Co10 Co 0.89959(7) 0.65314(6) 0.64708(5) 0.0422(3) Uani 1 1 d . . . . .
O1 O 0.6911(3) 0.7994(2) 0.7633(2) 0.0313(12) Uani 1 1 d . . . . .
H1 H 0.7230 0.8128 0.7721 0.038 Uiso 1 1 calc R U . . .
O2 O 0.5413(3) 0.8222(2) 0.8265(2) 0.0357(13) Uani 1 1 d . . . . .
H2 H 0.5011 0.8135 0.8248 0.043 Uiso 1 1 calc R U . . .
O3 O 0.5932(3) 0.6992(2) 0.8994(2) 0.0361(13) Uani 1 1 d . . . . .
H3 H 0.5456 0.7024 0.9038 0.043 Uiso 1 1 calc R U . . .
O1A O 0.8053(3) 0.8187(2) 0.6567(2) 0.0389(13) Uani 1 1 d . . . . .
N1A N 0.7628(4) 0.8762(3) 0.6536(3) 0.0386(17) Uani 1 1 d . . . . .
C0A C 0.7855(5) 0.9162(4) 0.6675(3) 0.036(2) Uani 1 1 d . . . . .
C1A C 0.8467(5) 0.9168(4) 0.6919(3) 0.044(2) Uani 1 1 d . . . . .
C2A C 0.8991(5) 0.8708(4) 0.7139(3) 0.046(2) Uani 1 1 d . . . . .
H2A H 0.8998 0.8303 0.7148 0.055 Uiso 1 1 calc R U . . .
C3A C 0.9508(6) 0.8854(5) 0.7345(4) 0.060(3) Uani 1 1 d . . . . .
H3A H 0.9860 0.8543 0.7509 0.072 Uiso 1 1 calc R U . . .
C4A C 0.9524(6) 0.9439(6) 0.7318(4) 0.064(3) Uani 1 1 d . . . . .
H4A H 0.9898 0.9520 0.7453 0.076 Uiso 1 1 calc R U . . .
C5A C 0.9003(6) 0.9918(5) 0.7097(4) 0.060(3) Uani 1 1 d . . . . .
H5A H 0.9020 1.0319 0.7078 0.072 Uiso 1 1 calc R U . . .
C6A C 0.8455(5) 0.9780(4) 0.6906(3) 0.042(2) Uani 1 1 d . . . . .
C7A C 0.7853(6) 1.0165(4) 0.6640(3) 0.046(2) Uani 1 1 d . . . . .
N2A N 0.7664(5) 1.0740(4) 0.6512(3) 0.054(2) Uani 1 1 d . . . . .
N3A N 0.6956(4) 0.9955(3) 0.6236(3) 0.0433(18) Uani 1 1 d . . . . .
C8A C 0.7104(6) 1.0947(4) 0.6220(4) 0.050(2) Uani 1 1 d . . . . .
C9A C 0.6888(7) 1.1563(5) 0.6032(5) 0.069(3) Uani 1 1 d . . . . .
H9A H 0.7113 1.1830 0.6119 0.083 Uiso 1 1 calc R U . . .
C10A C 0.6363(8) 1.1775(5) 0.5727(5) 0.085(4) Uani 1 1 d . . . . .
H10A H 0.6223 1.2191 0.5605 0.102 Uiso 1 1 calc R U . . .
C11A C 0.6020(7) 1.1393(5) 0.5588(5) 0.084(4) Uani 1 1 d . . . . .
H11A H 0.5660 1.1554 0.5369 0.101 Uiso 1 1 calc R U . . .
C12A C 0.6197(6) 1.0794(5) 0.5763(4) 0.060(3) Uani 1 1 d . . . . .
H12A H 0.5952 1.0540 0.5678 0.072 Uiso 1 1 calc R U . . .
C13A C 0.6752(6) 1.0562(4) 0.6072(4) 0.052(2) Uani 1 1 d . . . . .
C14A C 0.7477(5) 0.9775(4) 0.6511(3) 0.043(2) Uani 1 1 d . . . . .
O1B O 0.6506(3) 0.8145(2) 0.6580(2) 0.0321(12) Uani 1 1 d . . . . .
N1B N 0.5836(4) 0.8175(3) 0.6963(3) 0.0315(15) Uani 1 1 d . . . . .
C0B C 0.5306(4) 0.8054(3) 0.6806(3) 0.0326(18) Uani 1 1 d . . . . .
C1B C 0.5298(5) 0.7891(4) 0.6288(3) 0.0363(19) Uani 1 1 d . . . . .
C2B C 0.5850(5) 0.7803(4) 0.5811(3) 0.038(2) Uani 1 1 d . . . . .
H2B H 0.6342 0.7849 0.5779 0.046 Uiso 1 1 calc R U . . .
C3B C 0.5676(6) 0.7647(4) 0.5375(4) 0.049(2) Uani 1 1 d . . . . .
H3B H 0.6055 0.7591 0.5046 0.059 Uiso 1 1 calc R U . . .
C4B C 0.4971(6) 0.7570(5) 0.5408(4) 0.057(3) Uani 1 1 d . . . . .
H4B H 0.4875 0.7447 0.5111 0.068 Uiso 1 1 calc R U . . .
C5B C 0.4404(6) 0.7676(4) 0.5877(4) 0.055(3) Uani 1 1 d . . . . .
H5B H 0.3910 0.7640 0.5900 0.066 Uiso 1 1 calc R U . . .
C6B C 0.4569(5) 0.7836(4) 0.6319(3) 0.043(2) Uani 1 1 d . . . . .
C7B C 0.4093(5) 0.7952(4) 0.6859(4) 0.046(2) Uani 1 1 d . . . . .
N2B N 0.3383(4) 0.7942(4) 0.7056(3) 0.056(2) Uani 1 1 d . . . . .
N3B N 0.4276(4) 0.8215(3) 0.7664(3) 0.0344(16) Uani 1 1 d . . . . .
C8B C 0.3069(5) 0.8080(5) 0.7586(4) 0.055(3) Uani 1 1 d . . . . .
C9B C 0.2325(6) 0.8081(6) 0.7834(4) 0.075(4) Uani 1 1 d . . . . .
H9B H 0.2023 0.7993 0.7637 0.091 Uiso 1 1 calc R U . . .
C10B C 0.2019(6) 0.8206(6) 0.8348(5) 0.074(3) Uani 1 1 d . . . . .
H10B H 0.1504 0.8204 0.8507 0.089 Uiso 1 1 calc R U . . .
C11B C 0.2434(6) 0.8335(4) 0.8651(4) 0.057(3) Uani 1 1 d . . . . .
H11B H 0.2210 0.8418 0.9015 0.068 Uiso 1 1 calc R U . . .
C12B C 0.3189(5) 0.8344(4) 0.8414(4) 0.045(2) Uani 1 1 d . . . . .
H12B H 0.3477 0.8440 0.8618 0.054 Uiso 1 1 calc R U . . .
C13B C 0.3525(5) 0.8213(4) 0.7883(4) 0.042(2) Uani 1 1 d . . . . .
C14B C 0.4542(5) 0.8087(4) 0.7163(3) 0.0346(19) Uani 1 1 d . . . . .
O1C O 0.6854(3) 0.6907(2) 0.7344(2) 0.0356(13) Uani 1 1 d . . . . .
N1C N 0.6195(4) 0.7018(3) 0.7735(3) 0.0332(15) Uani 1 1 d . . . . .
C0C C 0.5662(5) 0.6815(3) 0.7684(3) 0.0324(18) Uani 1 1 d . . . . .
C1C C 0.5618(5) 0.6547(4) 0.7227(3) 0.039(2) Uani 1 1 d . . . . .
C2C C 0.6168(5) 0.6354(4) 0.6766(3) 0.045(2) Uani 1 1 d . . . . .
H2C H 0.6671 0.6391 0.6701 0.054 Uiso 1 1 calc R U . . .
C3C C 0.5955(6) 0.6108(5) 0.6409(4) 0.059(3) Uani 1 1 d . . . . .
H3C H 0.6321 0.5971 0.6095 0.071 Uiso 1 1 calc R U . . .
C4C C 0.5223(7) 0.6055(5) 0.6496(4) 0.067(3) Uani 1 1 d . . . . .
H4C H 0.5094 0.5894 0.6236 0.080 Uiso 1 1 calc R U . . .
C5C C 0.4686(6) 0.6229(5) 0.6945(4) 0.053(3) Uani 1 1 d . . . . .
H5C H 0.4186 0.6188 0.7003 0.064 Uiso 1 1 calc R U . . .
C6C C 0.4881(5) 0.6467(4) 0.7319(4) 0.046(2) Uani 1 1 d . . . . .
C7C C 0.4458(5) 0.6646(4) 0.7848(3) 0.041(2) Uani 1 1 d . . . . .
N2C N 0.3754(4) 0.6606(3) 0.8094(3) 0.0440(18) Uani 1 1 d . . . . .
N3C N 0.4694(4) 0.6992(3) 0.8584(3) 0.0368(16) Uani 1 1 d . . . . .
C8C C 0.3499(5) 0.6773(4) 0.8613(4) 0.042(2) Uani 1 1 d . . . . .
C9C C 0.2772(6) 0.6746(4) 0.8904(4) 0.054(3) Uani 1 1 d . . . . .
H9C H 0.2457 0.6630 0.8738 0.064 Uiso 1 1 calc R U . . .
C10C C 0.2500(6) 0.6885(4) 0.9427(4) 0.053(2) Uani 1 1 d . . . . .
H10C H 0.2005 0.6859 0.9625 0.063 Uiso 1 1 calc R U . . .
C11C C 0.2970(5) 0.7070(4) 0.9670(4) 0.047(2) Uani 1 1 d . . . . .
H11C H 0.2778 0.7175 1.0029 0.056 Uiso 1 1 calc R U . . .
C12C C 0.3674(5) 0.7098(4) 0.9403(3) 0.040(2) Uani 1 1 d . . . . .
H12C H 0.3978 0.7215 0.9578 0.048 Uiso 1 1 calc R U . . .
C13C C 0.3975(5) 0.6954(4) 0.8858(3) 0.039(2) Uani 1 1 d . . . . .
C14C C 0.4921(5) 0.6840(3) 0.8087(3) 0.0370(19) Uani 1 1 d . . . . .
O1D O 0.8348(3) 0.6903(2) 0.7168(2) 0.0355(13) Uani 1 1 d . . . . .
N1D N 0.8629(4) 0.7151(3) 0.7490(3) 0.0377(17) Uani 1 1 d . . . . .
C0D C 0.9308(5) 0.6883(4) 0.7542(3) 0.0351(19) Uani 1 1 d . . . . .
C1D C 0.9648(5) 0.7058(4) 0.7909(3) 0.0357(19) Uani 1 1 d . . . . .
C2D C 0.9372(5) 0.7523(4) 0.8222(4) 0.047(2) Uani 1 1 d . . . . .
H2D H 0.8894 0.7794 0.8212 0.057 Uiso 1 1 calc R U . . .
C3D C 0.9806(6) 0.7587(4) 0.8552(4) 0.052(2) Uani 1 1 d . . . . .
H3D H 0.9622 0.7905 0.8765 0.062 Uiso 1 1 calc R U . . .
C4D C 1.0504(6) 0.7192(4) 0.8574(4) 0.053(3) Uani 1 1 d . . . . .
H4D H 1.0790 0.7238 0.8805 0.064 Uiso 1 1 calc R U . . .
C5D C 1.0782(5) 0.6733(4) 0.8259(4) 0.047(2) Uani 1 1 d . . . . .
H5D H 1.1268 0.6471 0.8261 0.057 Uiso 1 1 calc R U . . .
C6D C 1.0343(5) 0.6660(4) 0.7939(3) 0.040(2) Uani 1 1 d . . . . .
C7D C 1.0482(5) 0.6205(4) 0.7591(3) 0.039(2) Uani 1 1 d . . . . .
N2D N 1.1062(4) 0.5741(3) 0.7498(3) 0.0477(19) Uani 1 1 d . . . . .
N3D N 0.9837(4) 0.6050(3) 0.6951(3) 0.0385(17) Uani 1 1 d . . . . .
C8D C 1.1043(5) 0.5407(4) 0.7131(4) 0.046(2) Uani 1 1 d . . . . .
C9D C 1.1632(6) 0.4899(5) 0.7020(4) 0.065(3) Uani 1 1 d . . . . .
H9D H 1.2025 0.4786 0.7211 0.078 Uiso 1 1 calc R U . . .
C10D C 1.1651(6) 0.4568(5) 0.6650(5) 0.079(4) Uani 1 1 d . . . . .
H10D H 1.2060 0.4227 0.6583 0.094 Uiso 1 1 calc R U . . .
C11D C 1.1092(6) 0.4712(5) 0.6364(4) 0.063(3) Uani 1 1 d . . . . .
H11D H 1.1125 0.4476 0.6097 0.076 Uiso 1 1 calc R U . . .
C12D C 1.0482(5) 0.5198(4) 0.6467(4) 0.051(2) Uani 1 1 d . . . . .
H12D H 1.0087 0.5289 0.6279 0.061 Uiso 1 1 calc R U . . .
C13D C 1.0449(5) 0.5557(4) 0.6847(3) 0.041(2) Uani 1 1 d . . . . .
C14D C 0.9854(5) 0.6350(4) 0.7327(3) 0.0332(18) Uani 1 1 d . . . . .
O1E O 0.7917(5) 0.7127(4) 0.6191(3) 0.074(2) Uani 1 1 d . . . . .
N1E N 0.8201(5) 0.7418(4) 0.5783(5) 0.081(3) Uani 1 1 d . . . . .
C0E C 0.8198(7) 0.7270(4) 0.5267(4) 0.063(3) Uani 1 1 d . . . . .
C1E C 0.7868(6) 0.6946(4) 0.5044(4) 0.058(3) Uani 1 1 d . . . . .
C2E C 0.7366(7) 0.6614(5) 0.5295(5) 0.071(3) Uani 1 1 d . . . . .
C3E C 0.7107(7) 0.6360(6) 0.4979(5) 0.083(4) Uani 1 1 d . . . . .
H3E H 0.6744 0.6135 0.5152 0.099 Uiso 1 1 calc R U . . .
C4E C 0.7357(7) 0.6419(5) 0.4412(6) 0.082(4) Uani 1 1 d . . . . .
H4E H 0.7166 0.6230 0.4208 0.098 Uiso 1 1 calc R U . . .
C5E C 0.7887(7) 0.6754(5) 0.4134(5) 0.074(3) Uani 1 1 d . . . . .
H5E H 0.8062 0.6803 0.3747 0.088 Uiso 1 1 calc R U . . .
C6E C 0.8141(6) 0.7015(4) 0.4478(4) 0.057(3) Uani 1 1 d . . . . .
C7E C 0.8701(6) 0.7368(4) 0.4326(4) 0.053(2) Uani 1 1 d . . . . .
N2E N 0.9129(6) 0.7523(4) 0.3864(4) 0.070(3) Uani 1 1 d . . . . .
N3E N 0.9170(5) 0.7853(4) 0.4863(4) 0.069(3) Uani 1 1 d . . . . .
C8E C 0.9613(9) 0.7826(7) 0.3900(6) 0.101(5) Uani 1 1 d . . . . .
C9E C 1.0151(11) 0.7962(8) 0.3417(7) 0.132(7) Uani 1 1 d . . . . .
H9E H 1.0131 0.7858 0.3084 0.158 Uiso 1 1 calc R U . . .
C10E C 1.0687(10) 0.8230(8) 0.3408(7) 0.131(7) Uani 1 1 d . . . . .
H10E H 1.1031 0.8315 0.3072 0.157 Uiso 1 1 calc R U . . .
C11E C 1.0746(9) 0.8388(8) 0.3892(8) 0.130(7) Uani 1 1 d . . . . .
H11E H 1.1141 0.8558 0.3894 0.155 Uiso 1 1 calc R U . . .
C12E C 1.0204(9) 0.8286(7) 0.4362(7) 0.107(5) Uani 1 1 d . . . . .
H12E H 1.0206 0.8414 0.4688 0.128 Uiso 1 1 calc R U . . .
C13E C 0.9653(7) 0.7999(6) 0.4372(5) 0.075(3) Uani 1 1 d . . . . .
C14E C 0.8724(6) 0.7552(5) 0.4817(4) 0.061(3) Uani 1 1 d . . . . .
O1F O 0.6419(3) 0.7979(2) 0.8922(2) 0.0395(14) Uani 1 1 d . . . . .
N1F N 0.7017(4) 0.8257(3) 0.8793(3) 0.0413(17) Uani 1 1 d . . . . .
C0F C 0.7235(5) 0.8304(4) 0.9215(4) 0.041(2) Uani 1 1 d . . . . .
C1F C 0.7817(5) 0.8641(4) 0.9148(4) 0.046(2) Uani 1 1 d . . . . .
C2F C 0.8187(6) 0.8944(4) 0.8694(4) 0.052(2) Uani 1 1 d . . . . .
H2F H 0.8117 0.8943 0.8341 0.063 Uiso 1 1 calc R U . . .
C3F C 0.8677(6) 0.9259(5) 0.8761(5) 0.065(3) Uani 1 1 d . . . . .
H3F H 0.8941 0.9473 0.8450 0.078 Uiso 1 1 calc R U . . .
C4F C 0.8772(7) 0.9258(5) 0.9270(5) 0.078(4) Uani 1 1 d . . . . .
H4F H 0.9094 0.9482 0.9305 0.094 Uiso 1 1 calc R U . . .
C5F C 0.8423(7) 0.8947(5) 0.9730(5) 0.073(3) Uani 1 1 d . . . . .
H5F H 0.8514 0.8940 1.0077 0.088 Uiso 1 1 calc R U . . .
C6F C 0.7922(6) 0.8635(4) 0.9674(4) 0.059(3) Uani 1 1 d . . . . .
C7F C 0.7440(6) 0.8290(4) 1.0087(4) 0.053(3) Uani 1 1 d . . . . .
N2F N 0.7390(5) 0.8159(4) 1.0613(4) 0.064(2) Uani 1 1 d . . . . .
N3F N 0.6531(5) 0.7772(3) 1.0066(3) 0.0482(19) Uani 1 1 d . . . . .
C8F C 0.6882(6) 0.7837(5) 1.0888(4) 0.057(3) Uani 1 1 d . . . . .
C9F C 0.6773(8) 0.7690(6) 1.1457(5) 0.082(4) Uani 1 1 d . . . . .
H9F H 0.7053 0.7820 1.1644 0.098 Uiso 1 1 calc R U . . .
C10F C 0.6269(8) 0.7362(6) 1.1747(5) 0.083(4) Uani 1 1 d . . . . .
H10F H 0.6202 0.7264 1.2133 0.099 Uiso 1 1 calc R U . . .
C11F C 0.5848(7) 0.7169(5) 1.1474(4) 0.076(3) Uani 1 1 d . . . . .
H11F H 0.5503 0.6937 1.1676 0.091 Uiso 1 1 calc R U . . .
C12F C 0.5934(6) 0.7312(5) 1.0930(4) 0.064(3) Uani 1 1 d . . . . .
H12F H 0.5642 0.7187 1.0750 0.076 Uiso 1 1 calc R U . . .
C13F C 0.6448(6) 0.7643(4) 1.0627(4) 0.052(2) Uani 1 1 d . . . . .
C14F C 0.7004(5) 0.8104(4) 0.9801(4) 0.046(2) Uani 1 1 d . . . . .
O1G O 0.7327(3) 0.6774(2) 0.8353(2) 0.0400(14) Uani 1 1 d . . . . .
N1G N 0.7715(4) 0.6869(3) 0.8699(3) 0.0471(19) Uani 1 1 d . . . . .
C0G C 0.8305(5) 0.6463(4) 0.8776(3) 0.041(2) Uani 1 1 d . . . . .
C1G C 0.8691(5) 0.6459(4) 0.9206(4) 0.049(2) Uani 1 1 d . . . . .
C2G C 0.8538(6) 0.6855(5) 0.9562(4) 0.062(3) Uani 1 1 d . . . . .
H2G H 0.8149 0.7213 0.9540 0.074 Uiso 1 1 calc R U . . .
C3G C 0.8958(7) 0.6733(6) 0.9961(5) 0.077(3) Uani 1 1 d . . . . .
H3G H 0.8864 0.7013 1.0204 0.092 Uiso 1 1 calc R U . . .
C4G C 0.9511(7) 0.6202(6) 1.0000(4) 0.072(3) Uani 1 1 d . . . . .
H4G H 0.9787 0.6120 1.0276 0.086 Uiso 1 1 calc R U . . .
C5G C 0.9667(6) 0.5795(5) 0.9649(4) 0.060(3) Uani 1 1 d . . . . .
H5G H 1.0045 0.5432 0.9682 0.072 Uiso 1 1 calc R U . . .
C6G C 0.9265(6) 0.5921(5) 0.9247(4) 0.054(3) Uani 1 1 d . . . . .
C7G C 0.9295(5) 0.5587(4) 0.8824(4) 0.054(3) Uani 1 1 d . . . . .
N2G N 0.9765(5) 0.5075(4) 0.8708(4) 0.060(2) Uani 1 1 d . . . . .
N3G N 0.8590(4) 0.5709(3) 0.8126(3) 0.0423(18) Uani 1 1 d . . . . .
C8G C 0.9645(6) 0.4859(4) 0.8297(4) 0.057(3) Uani 1 1 d . . . . .
C9G C 1.0124(7) 0.4312(5) 0.8147(5) 0.074(3) Uani 1 1 d . . . . .
H9G H 1.0516 0.4109 0.8332 0.089 Uiso 1 1 calc R U . . .
C10G C 1.0033(8) 0.4058(5) 0.7726(6) 0.092(4) Uani 1 1 d . . . . .
H10G H 1.0379 0.3700 0.7615 0.110 Uiso 1 1 calc R U . . .
C11G C 0.9449(7) 0.4329(5) 0.7484(4) 0.064(3) Uani 1 1 d . . . . .
H11G H 0.9371 0.4137 0.7222 0.077 Uiso 1 1 calc R U . . .
C12G C 0.8953(6) 0.4880(4) 0.7602(4) 0.060(3) Uani 1 1 d . . . . .
H12G H 0.8555 0.5065 0.7418 0.073 Uiso 1 1 calc R U . . .
C13G C 0.9066(6) 0.5152(4) 0.8004(4) 0.054(3) Uani 1 1 d . . . . .
C14G C 0.8705(5) 0.5901(4) 0.8528(3) 0.041(2) Uani 1 1 d . . . . .
O1H O 0.7916(4) 0.8676(3) 0.5306(3) 0.0562(17) Uani 1 1 d . . . . .
N1H N 0.7177(4) 0.8870(3) 0.5487(3) 0.0429(18) Uani 1 1 d . . . . .
C0H C 0.6752(5) 0.8990(4) 0.5142(4) 0.039(2) Uani 1 1 d . . . . .
C1H C 0.6881(5) 0.8899(4) 0.4566(4) 0.046(2) Uani 1 1 d . . . . .
C2H C 0.7532(6) 0.8729(4) 0.4178(4) 0.057(3) Uani 1 1 d . . . . .
H2H H 0.8018 0.8655 0.4250 0.069 Uiso 1 1 calc R U . . .
C3H C 0.7447(7) 0.8670(5) 0.3672(4) 0.071(3) Uani 1 1 d . . . . .
H3H H 0.7889 0.8555 0.3394 0.085 Uiso 1 1 calc R U . . .
C4H C 0.6739(8) 0.8773(5) 0.3558(5) 0.069(3) Uani 1 1 d . . . . .
H4H H 0.6710 0.8722 0.3208 0.083 Uiso 1 1 calc R U . . .
C5H C 0.6083(7) 0.8946(4) 0.3945(4) 0.061(3) Uani 1 1 d . . . . .
H5H H 0.5601 0.9015 0.3868 0.074 Uiso 1 1 calc R U . . .
C6H C 0.6149(6) 0.9018(4) 0.4455(4) 0.046(2) Uani 1 1 d . . . . .
C7H C 0.5558(6) 0.9174(4) 0.4953(4) 0.049(2) Uani 1 1 d . . . . .
N2H N 0.4813(5) 0.9297(3) 0.5052(4) 0.056(2) Uani 1 1 d . . . . .
N3H N 0.5604(4) 0.9281(3) 0.5855(3) 0.0417(17) Uani 1 1 d . . . . .
C8H C 0.4440(5) 0.9395(4) 0.5577(4) 0.047(2) Uani 1 1 d . . . . .
C9H C 0.3650(6) 0.9497(4) 0.5716(5) 0.057(3) Uani 1 1 d . . . . .
H9H H 0.3394 0.9508 0.5443 0.068 Uiso 1 1 calc R U . . .
C10H C 0.3247(6) 0.9579(4) 0.6227(5) 0.062(3) Uani 1 1 d . . . . .
H10H H 0.2713 0.9636 0.6316 0.074 Uiso 1 1 calc R U . . .
C11H C 0.3626(6) 0.9580(5) 0.6631(5) 0.067(3) Uani 1 1 d . . . . .
H11H H 0.3342 0.9642 0.6992 0.081 Uiso 1 1 calc R U . . .
C12H C 0.4406(6) 0.9493(4) 0.6506(4) 0.058(3) Uani 1 1 d . . . . .
H12H H 0.4652 0.9503 0.6779 0.070 Uiso 1 1 calc R U . . .
C13H C 0.4828(5) 0.9392(4) 0.5983(4) 0.044(2) Uani 1 1 d . . . . .
C14H C 0.5938(5) 0.9175(4) 0.5363(4) 0.040(2) Uani 1 1 d . . . . .
O1I O 0.6105(4) 0.9300(3) 0.7935(3) 0.069(2) Uani 1 1 d . . . . .
N1I N 0.5887(5) 0.9241(4) 0.8444(4) 0.066(2) Uani 1 1 d . . . . .
C0I C 0.6080(6) 0.9595(5) 0.8714(6) 0.071(4) Uani 1 1 d . . . . .
C1I C 0.6551(7) 0.9999(5) 0.8535(5) 0.070(3) Uani 1 1 d . . . . .
C2I C 0.6863(7) 1.0274(6) 0.8048(6) 0.084(4) Uani 1 1 d . . . . .
H2I H 0.6782 1.0190 0.7726 0.101 Uiso 1 1 calc R U . . .
C3I C 0.7306(8) 1.0683(7) 0.7990(6) 0.103(5) Uani 1 1 d . . . . .
H3I H 0.7521 1.0872 0.7642 0.123 Uiso 1 1 calc R U . . .
C4I C 0.7408(8) 1.0795(7) 0.8489(8) 0.112(6) Uani 1 1 d . . . . .
H4I H 0.7698 1.1069 0.8465 0.135 Uiso 1 1 calc R U . . .
C5I C 0.7106(8) 1.0524(7) 0.9006(7) 0.100(5) Uani 1 1 d . . . . .
H5I H 0.7192 1.0600 0.9329 0.120 Uiso 1 1 calc R U . . .
C6I C 0.6667(7) 1.0130(5) 0.9023(6) 0.084(4) Uani 1 1 d . . . . .
C7I C 0.6263(7) 0.9798(5) 0.9496(6) 0.073(3) Uani 1 1 d . . . . .
N2I N 0.6228(7) 0.9746(4) 1.0008(5) 0.082(3) Uani 1 1 d . . . . .
N3I N 0.5456(6) 0.9138(4) 0.9584(5) 0.074(3) Uani 1 1 d . . . . .
C8I C 0.5789(8) 0.9388(6) 1.0351(6) 0.079(4) Uani 1 1 d . . . . .
C9I C 0.5751(10) 0.9320(7) 1.0901(7) 0.097(5) Uani 1 1 d . . . . .
H9I H 0.6047 0.9496 1.1032 0.116 Uiso 1 1 calc R U . . .
C10I C 0.5305(10) 0.9010(7) 1.1241(7) 0.104(6) Uani 1 1 d . . . . .
H10I H 0.5275 0.8971 1.1622 0.124 Uiso 1 1 calc R U . . .
C11I C 0.4856(8) 0.8726(6) 1.1064(6) 0.095(5) Uani 1 1 d . . . . .
H11I H 0.4529 0.8510 1.1323 0.114 Uiso 1 1 calc R U . . .
C12I C 0.4905(8) 0.8771(6) 1.0526(6) 0.084(4) Uani 1 1 d . . . . .
H12I H 0.4616 0.8579 1.0405 0.100 Uiso 1 1 calc R U . . .
C13I C 0.5368(8) 0.9091(5) 1.0146(6) 0.082(4) Uani 1 1 d . . . . .
C14I C 0.5882(7) 0.9479(5) 0.9290(5) 0.062(3) Uani 1 1 d . . . . .
O1J O 0.5041(4) 0.7634(3) 0.9883(2) 0.0500(16) Uani 1 1 d . . . . .
N1J N 0.4739(4) 0.8118(3) 0.9576(3) 0.0414(17) Uani 1 1 d . . . . .
C0J C 0.4015(5) 0.8363(4) 0.9718(4) 0.042(2) Uani 1 1 d . . . . .
C1J C 0.3375(5) 0.8234(4) 1.0148(4) 0.048(2) Uani 1 1 d . . . . .
C2J C 0.3334(6) 0.7801(5) 1.0601(4) 0.057(3) Uani 1 1 d . . . . .
H2J H 0.3779 0.7522 1.0680 0.068 Uiso 1 1 calc R U . . .
C3J C 0.2611(7) 0.7783(5) 1.0947(4) 0.067(3) Uani 1 1 d . . . . .
H3J H 0.2573 0.7488 1.1260 0.081 Uiso 1 1 calc R U . . .
C4J C 0.1964(7) 0.8187(5) 1.0836(5) 0.065(3) Uani 1 1 d . . . . .
H4J H 0.1485 0.8163 1.1069 0.078 Uiso 1 1 calc R U . . .
C5J C 0.2007(6) 0.8625(5) 1.0387(4) 0.061(3) Uani 1 1 d . . . . .
H5J H 0.1559 0.8906 1.0315 0.073 Uiso 1 1 calc R U . . .
C6J C 0.2709(5) 0.8654(5) 1.0041(4) 0.053(3) Uani 1 1 d . . . . .
C7J C 0.2915(6) 0.9085(4) 0.9546(4) 0.049(2) Uani 1 1 d . . . . .
N2J N 0.2491(5) 0.9558(4) 0.9304(4) 0.065(2) Uani 1 1 d . . . . .
N3J N 0.4121(4) 0.9145(3) 0.8937(3) 0.0437(18) Uani 1 1 d . . . . .
C8J C 0.2912(6) 0.9823(5) 0.8848(5) 0.059(3) Uani 1 1 d . . . . .
C9J C 0.2526(8) 1.0322(5) 0.8545(5) 0.083(4) Uani 1 1 d . . . . .
H9J H 0.1994 1.0463 0.8671 0.099 Uiso 1 1 calc R U . . .
C10J C 0.2880(8) 1.0609(6) 0.8084(6) 0.097(4) Uani 1 1 d . . . . .
H10J H 0.2599 1.0951 0.7895 0.116 Uiso 1 1 calc R U . . .
C11J C 0.3658(8) 1.0406(5) 0.7882(5) 0.078(3) Uani 1 1 d . . . . .
H11J H 0.3904 1.0602 0.7550 0.094 Uiso 1 1 calc R U . . .
C12J C 0.4059(6) 0.9930(5) 0.8160(4) 0.058(3) Uani 1 1 d . . . . .
H12J H 0.4591 0.9797 0.8026 0.070 Uiso 1 1 calc R U . . .
C13J C 0.3699(5) 0.9632(4) 0.8644(4) 0.049(2) Uani 1 1 d . . . . .
C14J C 0.3728(5) 0.8893(4) 0.9360(4) 0.041(2) Uani 1 1 d . . . . .
O1K O 0.6731(4) 0.6620(3) 0.9886(2) 0.0509(16) Uani 1 1 d . . . . .
N1K N 0.6972(4) 0.6110(3) 0.9648(3) 0.0462(19) Uani 1 1 d . . . . .
C0K C 0.7401(6) 0.5661(5) 0.9892(4) 0.055(3) Uani 1 1 d . . . . .
C1K C 0.7641(5) 0.5596(5) 1.0413(4) 0.054(3) Uani 1 1 d . . . . .
C2K C 0.7465(6) 0.5978(6) 1.0791(4) 0.071(3) Uani 1 1 d . . . . .
H2K H 0.7152 0.6371 1.0742 0.085 Uiso 1 1 calc R U . . .
C3K C 0.7773(7) 0.5759(7) 1.1255(5) 0.096(5) Uani 1 1 d . . . . .
H3K H 0.7646 0.6012 1.1528 0.116 Uiso 1 1 calc R U . . .
C4K C 0.8237(7) 0.5213(7) 1.1335(5) 0.096(5) Uani 1 1 d . . . . .
H4K H 0.8443 0.5094 1.1650 0.115 Uiso 1 1 calc R U . . .
C5K C 0.8412(6) 0.4824(6) 1.0952(5) 0.078(4) Uani 1 1 d . . . . .
H5K H 0.8735 0.4435 1.1002 0.094 Uiso 1 1 calc R U . . .
C6K C 0.8104(6) 0.5018(5) 1.0495(4) 0.067(3) Uani 1 1 d . . . . .
C7K C 0.8178(6) 0.4712(5) 1.0048(5) 0.070(4) Uani 1 1 d . . . . .
N2K N 0.8568(6) 0.4178(5) 0.9943(4) 0.087(3) Uani 1 1 d . . . . .
N3K N 0.7641(5) 0.4962(4) 0.9232(4) 0.059(2) Uani 1 1 d . . . . .
C8K C 0.8482(7) 0.4012(5) 0.9492(6) 0.078(4) Uani 1 1 d . . . . .
C9K C 0.8889(9) 0.3442(7) 0.9340(7) 0.110(6) Uani 1 1 d . . . . .
H9K H 0.9238 0.3189 0.9545 0.132 Uiso 1 1 calc R U . . .
C10K C 0.8791(11) 0.3253(7) 0.8910(8) 0.117(7) Uani 1 1 d . . . . .
H10K H 0.9035 0.2853 0.8845 0.141 Uiso 1 1 calc R U . . .
C11K C 0.8348(11) 0.3616(8) 0.8556(8) 0.128(7) Uani 1 1 d . . . . .
H11K H 0.8314 0.3484 0.8240 0.154 Uiso 1 1 calc R U . . .
C12K C 0.7948(7) 0.4196(6) 0.8695(6) 0.088(4) Uani 1 1 d . . . . .
H12K H 0.7617 0.4448 0.8477 0.105 Uiso 1 1 calc R U . . .
C13K C 0.8022(7) 0.4399(5) 0.9125(5) 0.072(3) Uani 1 1 d . . . . .
C14K C 0.7725(6) 0.5104(5) 0.9675(4) 0.055(3) Uani 1 1 d . . . . .
O1L O 0.6879(4) 0.5842(3) 0.8279(3) 0.0546(17) Uani 1 1 d . . . . .
N1L N 0.6580(5) 0.5524(4) 0.8068(4) 0.064(2) Uani 1 1 d . . . . .
C0L C 0.5928(6) 0.5396(4) 0.8393(4) 0.052(3) Uani 1 1 d . . . . .
C1L C 0.5534(6) 0.5078(4) 0.8175(5) 0.063(3) Uani 1 1 d . . . . .
C2L C 0.5710(7) 0.4837(5) 0.7704(5) 0.072(3) Uani 1 1 d . . . . .
H2L H 0.6174 0.4846 0.7443 0.086 Uiso 1 1 calc R U . . .
C3L C 0.5193(8) 0.4578(6) 0.7616(6) 0.085(4) Uani 1 1 d . . . . .
H3L H 0.5309 0.4409 0.7289 0.102 Uiso 1 1 calc R U . . .
C4L C 0.4520(8) 0.4556(6) 0.7986(6) 0.086(4) Uani 1 1 d . . . . .
H4L H 0.4178 0.4380 0.7908 0.103 Uiso 1 1 calc R U . . .
C5L C 0.4341(7) 0.4783(5) 0.8459(5) 0.071(3) Uani 1 1 d . . . . .
H5L H 0.3877 0.4765 0.8716 0.086 Uiso 1 1 calc R U . . .
C6L C 0.4857(6) 0.5052(5) 0.8568(5) 0.066(3) Uani 1 1 d . . . . .
C7L C 0.4807(6) 0.5320(4) 0.9039(5) 0.057(3) Uani 1 1 d . . . . .
N2L N 0.4277(5) 0.5390(3) 0.9482(4) 0.058(2) Uani 1 1 d . . . . .
N3L N 0.5626(4) 0.5784(3) 0.9280(3) 0.050(2) Uani 1 1 d . . . . .
C8L C 0.4405(6) 0.5665(4) 0.9855(5) 0.057(3) Uani 1 1 d . . . . .
C9L C 0.3841(6) 0.5768(5) 1.0355(5) 0.066(3) Uani 1 1 d . . . . .
H9L H 0.3389 0.5642 1.0424 0.080 Uiso 1 1 calc R U . . .
C10L C 0.3945(7) 0.6039(5) 1.0726(5) 0.067(3) Uani 1 1 d . . . . .
H10X H 0.3569 0.6100 1.1056 0.080 Uiso 1 1 calc R U . . .
C11L C 0.4612(7) 0.6235(4) 1.0630(5) 0.064(3) Uani 1 1 d . . . . .
H11X H 0.4677 0.6434 1.0892 0.076 Uiso 1 1 calc R U . . .
C12L C 0.5162(7) 0.6139(4) 1.0162(4) 0.060(3) Uani 1 1 d . . . . .
H12X H 0.5615 0.6259 1.0109 0.072 Uiso 1 1 calc R U . . .
C13L C 0.5072(6) 0.5868(4) 0.9761(4) 0.054(3) Uani 1 1 d . . . . .
C14L C 0.5493(6) 0.5526(4) 0.8932(4) 0.053(3) Uani 1 1 d . . . . .
O1N O 0.7848(4) 0.5819(3) 0.7089(3) 0.0618(18) Uani 1 1 d . . . . .
N1N N 0.8345(5) 0.5921(3) 0.6653(4) 0.054(2) Uani 1 1 d . . . . .
C0N C 0.8401(6) 0.5625(5) 0.6236(4) 0.060(3) Uani 1 1 d . . . . .
C1N C 0.8041(7) 0.5217(5) 0.6129(5) 0.066(3) Uani 1 1 d . . . . .
C2N C 0.7535(7) 0.4921(6) 0.6468(6) 0.088(4) Uani 1 1 d . . . . .
H2N H 0.7356 0.4973 0.6843 0.105 Uiso 1 1 calc R U . . .
C3N C 0.7299(8) 0.4560(8) 0.6267(6) 0.115(6) Uani 1 1 d . . . . .
H3N H 0.6970 0.4335 0.6510 0.138 Uiso 1 1 calc R U . . .
C4N C 0.7503(8) 0.4497(7) 0.5733(8) 0.111(6) Uani 1 1 d . . . . .
H4N H 0.7282 0.4254 0.5607 0.133 Uiso 1 1 calc R U . . .
C5N C 0.8033(9) 0.4781(6) 0.5351(6) 0.100(5) Uani 1 1 d . . . . .
H5N H 0.8187 0.4737 0.4974 0.120 Uiso 1 1 calc R U . . .
C6N C 0.8307(6) 0.5129(5) 0.5578(5) 0.068(3) Uani 1 1 d . . . . .
C7N C 0.8873(6) 0.5485(5) 0.5319(4) 0.067(3) Uani 1 1 d . . . . .
N2N N 0.9296(6) 0.5554(4) 0.4809(4) 0.069(3) Uani 1 1 d . . . . .
N3N N 0.9382(4) 0.6117(4) 0.5675(3) 0.049(2) Uani 1 1 d . . . . .
C8N C 0.9756(7) 0.5903(5) 0.4727(4) 0.068(3) Uani 1 1 d . . . . .
C9N C 1.0195(8) 0.5987(6) 0.4200(5) 0.086(4) Uani 1 1 d . . . . .
H9N H 1.0152 0.5798 0.3922 0.104 Uiso 1 1 calc R U . . .
C10N C 1.0691(9) 0.6341(6) 0.4078(5) 0.104(5) Uani 1 1 d . . . . .
H10N H 1.0978 0.6402 0.3713 0.125 Uiso 1 1 calc R U . . .
C11N C 1.0787(9) 0.6619(6) 0.4481(6) 0.100(5) Uani 1 1 d . . . . .
H11N H 1.1140 0.6857 0.4391 0.120 Uiso 1 1 calc R U . . .
C12N C 1.0343(8) 0.6533(5) 0.5026(4) 0.080(4) Uani 1 1 d . . . . .
H12N H 1.0402 0.6719 0.5300 0.096 Uiso 1 1 calc R U . . .
C13N C 0.9824(7) 0.6183(5) 0.5165(5) 0.063(3) Uani 1 1 d . . . . .
C14N C 0.8928(5) 0.5779(4) 0.5732(4) 0.048(2) Uani 1 1 d . . . . .
O1O O 0.9732(4) 0.7034(3) 0.6238(3) 0.0609(18) Uani 1 1 d . . . . .
N1O N 0.9561(4) 0.7595(4) 0.6048(3) 0.053(2) Uani 1 1 d . . . . .
C0O C 1.0049(6) 0.7913(5) 0.6062(4) 0.054(3) Uani 1 1 d . . . . .
C1O C 1.0714(6) 0.7786(6) 0.6283(4) 0.070(3) Uani 1 1 d . . . . .
C2O C 1.1136(7) 0.7268(8) 0.6501(4) 0.091(4) Uani 1 1 d . . . . .
H2O H 1.0994 0.6907 0.6531 0.109 Uiso 1 1 calc R U . . .
C3O C 1.1745(8) 0.7250(9) 0.6674(5) 0.105(5) Uani 1 1 d . . . . .
H3O H 1.2029 0.6884 0.6832 0.127 Uiso 1 1 calc R U . . .
C4O C 1.1947(8) 0.7764(8) 0.6618(6) 0.093(4) Uani 1 1 d . . . . .
H4O H 1.2395 0.7739 0.6727 0.111 Uiso 1 1 calc R U . . .
C5O C 1.1555(7) 0.8333(9) 0.6413(5) 0.107(6) Uani 1 1 d . . . . .
H5O H 1.1700 0.8690 0.6395 0.128 Uiso 1 1 calc R U . . .
C6O C 1.0900(7) 0.8315(7) 0.6232(4) 0.074(4) Uani 1 1 d . . . . .
C7O C 1.0355(7) 0.8788(6) 0.6007(4) 0.060(3) Uani 1 1 d . . . . .
N2O N 1.0243(6) 0.9360(6) 0.5926(4) 0.075(3) Uani 1 1 d . . . . .
N3O N 0.9259(5) 0.8808(4) 0.5655(3) 0.049(2) Uani 1 1 d . . . . .
C8O C 0.9658(7) 0.9692(5) 0.5709(5) 0.071(4) Uani 1 1 d . . . . .
C9O C 0.9507(8) 1.0319(7) 0.5602(5) 0.090(4) Uani 1 1 d . . . . .
H9O H 0.9807 1.0515 0.5706 0.108 Uiso 1 1 calc R U . . .
C10O C 0.8949(8) 1.0647(6) 0.5355(5) 0.077(4) Uani 1 1 d . . . . .
H10O H 0.8864 1.1069 0.5305 0.093 Uiso 1 1 calc R U . . .
C11O C 0.8482(7) 1.0410(5) 0.5167(4) 0.068(3) Uani 1 1 d . . . . .
H11O H 0.8115 1.0662 0.4977 0.082 Uiso 1 1 calc R U . . .
C12O C 0.8579(7) 0.9779(5) 0.5270(4) 0.072(3) Uani 1 1 d . . . . .
H12O H 0.8262 0.9602 0.5162 0.086 Uiso 1 1 calc R U . . .
C13O C 0.9153(6) 0.9420(5) 0.5535(4) 0.063(3) Uani 1 1 d . . . . .
C14O C 0.9837(6) 0.8528(5) 0.5883(4) 0.053(3) Uani 1 1 d . . . . .
O1M O 0.5885(3) 0.9300(2) 0.6958(2) 0.0415(14) Uani 0.4 1 d . . P A 1
C1M C 0.5556(15) 0.9975(11) 0.6956(12) 0.068(8) Uani 0.4 1 d . . P A 1
H1M1 H 0.5209 1.0052 0.7311 0.102 Uiso 0.4 1 calc R U P A 1
H1M2 H 0.5280 1.0135 0.6665 0.102 Uiso 0.4 1 calc R U P A 1
H1M3 H 0.5968 1.0170 0.6892 0.102 Uiso 0.4 1 calc R U P A 1
O1W O 0.5885(3) 0.9300(2) 0.6958(2) 0.0415(14) Uani 0.6 1 d . . P A 2
H1W H 0.5553 0.9685 0.6993 0.050 Uiso 0.6 1 calc R U P A 2
O2W O 0.5674(19) 1.0402(15) 0.7268(10) 0.054(9) Uani 0.2 1 d . . P B 2
Cl1 Cl 1.3844(4) 0.4062(3) 0.6912(3) 0.158(2) Uani 1 1 d . . . . .
O11 O 1.4078(17) 0.4659(9) 0.6616(8) 0.355(17) Uani 1 1 d . . . . .
O21 O 1.4464(9) 0.3531(7) 0.7081(6) 0.188(6) Uani 1 1 d . . . . .
O31 O 1.3538(11) 0.3930(10) 0.6522(11) 0.351(16) Uani 1 1 d . . . . .
O41 O 1.3284(8) 0.4166(9) 0.7415(6) 0.228(9) Uani 1 1 d . . . . .
Cl2 Cl 0.7924(7) 0.3107(6) 0.7390(5) 0.188(4) Uiso 0.65 1 d . . P . .
O12 O 0.8342(15) 0.2518(11) 0.7756(10) 0.186(9) Uiso 0.65 1 d . . P . .
O22 O 0.7129(18) 0.3375(13) 0.7795(12) 0.226(11) Uiso 0.65 1 d . . P . .
O32 O 0.7836(17) 0.3002(13) 0.6873(13) 0.229(12) Uiso 0.65 1 d . . P . .
O42 O 0.851(2) 0.3411(15) 0.7238(14) 0.269(14) Uiso 0.65 1 d . . P . .
Cl21 Cl 0.785(2) 0.2584(17) 0.7506(15) 0.179(12) Uiso 0.2 1 d . . P . .
Cl22 Cl 0.757(3) 0.229(2) 0.722(2) 0.195(17) Uiso 0.15 1 d . . P . .
O2M O 0.2725(4) 0.6345(4) 0.7589(3) 0.078(2) Uani 1 1 d . . . . .
H2M H 0.3079 0.6462 0.7632 0.118 Uiso 1 1 d R U . . .
C2M C 0.2902(7) 0.5723(5) 0.7665(6) 0.100(5) Uani 1 1 d . . . . .
H2M1 H 0.2856 0.5572 0.8055 0.150 Uiso 1 1 d R U . . .
H2M2 H 0.3423 0.5569 0.7463 0.150 Uiso 1 1 d R U . . .
H2M3 H 0.2553 0.5589 0.7528 0.150 Uiso 1 1 d R U . . .
O3M O 0.2357(8) 0.2673(9) 0.7390(5) 0.197(7) Uani 1 1 d . . . . .
H3M H 0.1941 0.2672 0.7328 0.296 Uiso 1 1 d R U . . .
C3M C 0.2236(16) 0.3247(12) 0.7531(11) 0.227(12) Uiso 1 1 d . . . . .
H3M1 H 0.2660 0.3403 0.7297 0.340 Uiso 1 1 d R U . . .
H3M2 H 0.2246 0.3215 0.7916 0.340 Uiso 1 1 d R U . . .
H3M3 H 0.1758 0.3518 0.7467 0.340 Uiso 1 1 d R U . . .
O4M O 0.4649(17) 1.1381(11) 0.7239(11) 0.137(9) Uiso 0.5 1 d D . P C 20
H4M H 0.4289 1.1673 0.7179 0.206 Uiso 0.5 1 d R U P C 20
C4M C 0.518(2) 1.1621(17) 0.7346(18) 0.25(4) Uani 0.5 1 d D . P C 20
H4M1 H 0.5506 1.1311 0.7556 0.372 Uiso 0.5 1 calc R U P C 20
H4M2 H 0.4917 1.1953 0.7558 0.372 Uiso 0.5 1 calc R U P C 20
H4M3 H 0.5495 1.1766 0.7000 0.372 Uiso 0.5 1 calc R U P C 20
O5M O 0.6095(15) 0.2980(10) 0.8168(11) 0.140(9) Uani 0.5 1 d . . P D 11
H5M H 0.5781 0.3247 0.8019 0.210 Uiso 0.5 1 calc R U P D 11
C5M C 0.620(3) 0.249(2) 0.7998(17) 0.20(2) Uani 0.5 1 d . . P D 11
H5M1 H 0.6705 0.2392 0.7759 0.297 Uiso 0.5 1 calc R U P D 11
H5M2 H 0.5817 0.2532 0.7792 0.297 Uiso 0.5 1 calc R U P D 11
H5M3 H 0.6149 0.2177 0.8310 0.297 Uiso 0.5 1 calc R U P D 11
O6M O 0.3873(12) 1.2178(12) 0.6906(10) 0.144(11) Uani 0.5 1 d . . P E 11
H6M H 0.3412 1.2323 0.7056 0.216 Uiso 0.5 1 d R U P E 11
C6M C 0.4159(17) 1.2490(13) 0.6320(15) 0.125(14) Uani 0.5 1 d . . P E 11
H6M1 H 0.4164 1.2902 0.6326 0.187 Uiso 0.5 1 d R U P E 11
H6M2 H 0.3811 1.2491 0.6101 0.187 Uiso 0.5 1 d R U P E 11
H6M3 H 0.4671 1.2267 0.6158 0.187 Uiso 0.5 1 d R U P E 11
O7M O 0.0469(10) 0.8133(8) 0.9827(7) 0.197(7) Uani 1 1 d . . . F 11
H7M H 0.0862 0.7928 0.9931 0.296 Uiso 1 1 calc R U . F 11
C7M C 0.0271(15) 0.8682(11) 0.9983(11) 0.216(14) Uani 1 1 d . . . F 11
H7M1 H 0.0198 0.8620 1.0382 0.324 Uiso 1 1 d R U . F 11
H7M2 H -0.0206 0.8915 0.9885 0.324 Uiso 1 1 d R U . F 11
H7M3 H 0.0664 0.8899 0.9816 0.324 Uiso 1 1 d R U . F 11
O8M O 0.1302(7) -0.0184(6) 0.6288(6) 0.147(5) Uani 1 1 d . . . G 11
H8M H 0.0980 -0.0318 0.6219 0.220 Uiso 1 1 calc R U . G 11
C8M C 0.1007(10) 0.0423(8) 0.6331(7) 0.127(6) Uani 1 1 d . . . G 11
H8M1 H 0.0493 0.0485 0.6564 0.191 Uiso 1 1 d R U . G 11
H8M2 H 0.0992 0.0649 0.5967 0.191 Uiso 1 1 d R U . G 11
H8M3 H 0.1326 0.0561 0.6494 0.191 Uiso 1 1 d R U . G 11
O9M O 0.1600(19) 0.7832(15) 0.4917(13) 0.122(10) Uiso 0.35 1 d . . P H 1
H9M H 0.1767 0.7634 0.4653 0.184 Uiso 0.35 1 calc R U P H 1
C9M C 0.223(3) 0.7747(19) 0.5213(17) 0.107(13) Uiso 0.35 1 d . . P H 1
H9M1 H 0.2493 0.8066 0.5064 0.160 Uiso 0.35 1 calc R U P H 1
H9M2 H 0.2590 0.7359 0.5161 0.160 Uiso 0.35 1 calc R U P H 1
H9M3 H 0.2008 0.7761 0.5605 0.160 Uiso 0.35 1 calc R U P H 1
O10M O 0.2013(14) 0.7413(11) 0.5014(11) 0.115(8) Uiso 0.4 1 d D . P I 2
H10M H 0.2142 0.7476 0.5280 0.172 Uiso 0.4 1 calc R U P I 2
C10M C 0.2581(14) 0.6971(10) 0.4752(10) 0.058(7) Uiso 0.4 1 d D . P I 2
H10L H 0.3056 0.6930 0.4854 0.087 Uiso 0.4 1 calc R U P I 2
H10Q H 0.2650 0.7080 0.4355 0.087 Uiso 0.4 1 calc R U P I 2
H10R H 0.2437 0.6590 0.4863 0.087 Uiso 0.4 1 calc R U P I 2
O3W O 0.0963(10) 0.2655(7) 0.7195(5) 0.149(6) Uani 0.8 1 d . . P J 3
O4W O 0.0574(12) 0.9074(11) 1.1938(9) 0.146(10) Uani 0.55 1 d . . P K 3
O5W O 0.015(3) 0.8996(19) 1.1933(18) 0.101(14) Uiso 0.25 1 d . . P K 3
O6W O 0.009(3) 0.929(2) 1.226(2) 0.100(14) Uiso 0.2 1 d . . P K 3
O7W O 0.1662(14) 0.9724(9) 0.7626(9) 0.123(7) Uiso 0.5 1 d . . P L 3
O8W O 0.0911(14) 0.9716(10) 0.7902(9) 0.128(7) Uiso 0.5 1 d . . P L 3
O11M O 0.571(2) 0.5461(17) 0.5209(16) 0.179(15) Uiso 0.4 1 d . . P M 4
H11M H 0.5450 0.5563 0.4975 0.269 Uiso 0.4 1 calc R U P M 4
C11M C 0.544(3) 0.4876(19) 0.5681(17) 0.135(15) Uiso 0.4 1 d . . P M 4
H11L H 0.5624 0.4839 0.6011 0.203 Uiso 0.4 1 calc R U P M 4
H11Q H 0.5655 0.4504 0.5521 0.203 Uiso 0.4 1 calc R U P M 4
H11R H 0.4886 0.4957 0.5779 0.203 Uiso 0.4 1 calc R U P M 4
O12M O 0.639(3) 0.534(2) 0.4517(16) 0.095(13) Uiso 0.2 1 d D . P N 5
H12M H 0.6548 0.5015 0.4396 0.143 Uiso 0.2 1 calc R U P N 5
C12M C 0.614(4) 0.525(3) 0.5088(16) 0.066(16) Uiso 0.2 1 d D . P N 5
H12L H 0.6473 0.5356 0.5257 0.099 Uiso 0.2 1 calc R U P N 5
H12Q H 0.6144 0.4823 0.5208 0.099 Uiso 0.2 1 calc R U P N 5
H12R H 0.5619 0.5491 0.5199 0.099 Uiso 0.2 1 calc R U P N 5
C13M C 0.747(4) 0.429(3) 0.423(4) 0.12(3) Uiso 0.2 1 d D . P O 6
H13A H 0.7973 0.4258 0.4283 0.182 Uiso 0.2 1 calc R U P O 6
H13B H 0.7503 0.4264 0.3851 0.182 Uiso 0.2 1 calc R U P O 6
H13C H 0.7261 0.3970 0.4473 0.182 Uiso 0.2 1 calc R U P O 6
O13M O 0.699(2) 0.4844(18) 0.4365(16) 0.080(11) Uiso 0.2 1 d D . P O 6
H13M H 0.6797 0.4814 0.4703 0.119 Uiso 0.2 1 calc R U P O 6
O14M O 0.4065(17) 0.6604(13) 0.5075(12) 0.133(10) Uiso 0.4 1 d . . P P 7
H14M H 0.4018 0.6975 0.5022 0.200 Uiso 0.4 1 calc R U P P 7
C14M C 0.375(2) 0.6420(17) 0.5641(15) 0.114(12) Uiso 0.4 1 d . . P P 7
H14A H 0.4029 0.6512 0.5869 0.171 Uiso 0.4 1 calc R U P P 7
H14B H 0.3799 0.5989 0.5701 0.171 Uiso 0.4 1 calc R U P P 7
H14C H 0.3217 0.6632 0.5739 0.171 Uiso 0.4 1 calc R U P P 7
O15M O 0.512(3) 0.646(2) 0.4551(17) 0.100(14) Uiso 0.2 1 d D . P Q 8
H15M H 0.5292 0.6228 0.4314 0.150 Uiso 0.2 1 calc R U P Q 8
C15M C 0.481(4) 0.616(3) 0.5051(19) 0.082(18) Uiso 0.2 1 d D . P Q 8
H15A H 0.4887 0.6312 0.5351 0.122 Uiso 0.2 1 calc R U P Q 8
H15B H 0.5060 0.5730 0.5065 0.122 Uiso 0.2 1 calc R U P Q 8
H15C H 0.4267 0.6218 0.5085 0.122 Uiso 0.2 1 calc R U P Q 8
O16M O 0.0734(18) 0.9540(13) 0.9139(12) 0.139(10) Uiso 0.4 1 d D . P R 9
H16M H 0.1100 0.9280 0.9236 0.209 Uiso 0.4 1 calc R U P R 9
C16M C 0.058(3) 1.0039(16) 0.9392(17) 0.148(17) Uiso 0.4 1 d D . P R 9
H16A H 0.0152 1.0036 0.9706 0.222 Uiso 0.4 1 calc R U P R 9
H16B H 0.0467 1.0400 0.9132 0.222 Uiso 0.4 1 calc R U P R 9
H16C H 0.1030 1.0034 0.9518 0.222 Uiso 0.4 1 calc R U P R 9
O9W O 0.782(4) 0.406(3) 0.424(3) 0.10(2) Uiso 0.15 1 d . . P S 10
O10W O 0.8859(19) 0.7893(16) 1.1074(13) 0.144(11) Uiso 0.4 1 d . . P T 10
O11W O 0.897(3) 0.740(3) 1.120(2) 0.20(2) Uiso 0.3 1 d . . P T 10
O12W O 0.952(3) 0.8309(19) 1.1133(18) 0.159(15) Uiso 0.3 1 d . . P U 10
O13W O 0.308(2) 0.6955(14) 0.3709(12) 0.139(10) Uiso 0.4 1 d . . P V 10
O14W O 0.378(3) 0.6723(17) 0.3635(15) 0.129(12) Uiso 0.3 1 d . . P V 10
O15W O 0.225(3) 0.7341(19) 0.4017(18) 0.155(15) Uiso 0.3 1 d . . P V 10
O16W O 0.098(3) 0.1455(18) 0.7802(17) 0.151(15) Uiso 0.3 1 d . . P W 10
O17W O 0.528(2) 1.1358(19) 0.729(2) 0.110(14) Uiso 0.3 1 d . . P X 10

loop_
_atom_site_aniso_label
_atom_site_aniso_U_11
_atom_site_aniso_U_22
_atom_site_aniso_U_33
_atom_site_aniso_U_23
_atom_site_aniso_U_13
_atom_site_aniso_U_12
Co1 0.0215(6) 0.0419(6) 0.0322(6) -0.0078(5) -0.0059(5) -0.0006(5)
Co2 0.0266(6) 0.0382(6) 0.0292(6) -0.0090(5) -0.0062(5) -0.0002(5)
Co3 0.0280(7) 0.0638(8) 0.0420(7) -0.0164(6) -0.0092(5) -0.0063(6)
Co4 0.0281(7) 0.0429(7) 0.0385(6) -0.0062(5) -0.0078(5) -0.0059(5)
Co5 0.0319(7) 0.0443(7) 0.0338(6) -0.0113(5) -0.0107(5) 0.0012(5)
Co6 0.0356(7) 0.0437(7) 0.0344(6) -0.0144(5) -0.0094(5) -0.0012(5)
Co7 0.0392(7) 0.0489(7) 0.0342(6) -0.0080(5) -0.0126(5) -0.0012(6)
Co8 0.0325(7) 0.0378(7) 0.0460(7) -0.0075(5) -0.0075(6) -0.0001(5)
Co9 0.0286(7) 0.0412(7) 0.0424(7) -0.0118(5) -0.0037(5) 0.0030(5)
Co10 0.0302(7) 0.0571(8) 0.0347(6) -0.0161(6) -0.0079(5) 0.0029(6)
O1 0.019(3) 0.038(3) 0.037(3) -0.008(2) -0.012(2) 0.000(2)
O2 0.033(3) 0.042(3) 0.031(3) -0.013(2) -0.009(3) -0.001(3)
O3 0.030(3) 0.036(3) 0.039(3) -0.008(3) -0.009(3) 0.001(2)
O1A 0.024(3) 0.043(3) 0.048(3) -0.008(3) -0.007(3) -0.006(3)
N1A 0.029(4) 0.056(5) 0.029(4) -0.015(3) -0.002(3) -0.007(4)
C0A 0.033(5) 0.049(5) 0.029(4) -0.007(4) -0.010(4) -0.010(4)
C1A 0.033(5) 0.069(7) 0.031(5) -0.009(4) -0.007(4) -0.013(5)
C2A 0.044(6) 0.055(6) 0.041(5) -0.006(4) -0.009(4) -0.016(5)
C3A 0.059(7) 0.084(8) 0.041(6) 0.006(5) -0.021(5) -0.026(6)
C4A 0.056(7) 0.102(9) 0.044(6) 0.001(6) -0.017(5) -0.039(7)
C5A 0.064(8) 0.091(8) 0.044(6) -0.010(6) -0.009(5) -0.049(7)
C6A 0.046(6) 0.056(6) 0.031(5) -0.005(4) -0.009(4) -0.022(5)
C7A 0.052(6) 0.058(6) 0.032(5) -0.003(4) -0.011(4) -0.021(5)
N2A 0.058(6) 0.061(6) 0.047(5) -0.004(4) -0.010(4) -0.027(5)
N3A 0.045(5) 0.048(5) 0.043(4) -0.012(4) -0.006(4) -0.021(4)
C8A 0.052(6) 0.054(6) 0.049(6) -0.014(5) -0.010(5) -0.016(5)
C9A 0.085(9) 0.058(7) 0.072(8) -0.014(6) -0.019(7) -0.025(7)
C10A 0.101(11) 0.055(7) 0.111(11) 0.002(7) -0.059(9) -0.015(7)
C11A 0.077(9) 0.073(8) 0.110(10) -0.007(7) -0.054(8) -0.004(7)
C12A 0.042(6) 0.059(7) 0.084(8) -0.008(6) -0.027(6) -0.010(5)
C13A 0.050(6) 0.058(6) 0.054(6) -0.014(5) -0.009(5) -0.024(5)
C14A 0.034(5) 0.062(6) 0.035(5) -0.016(4) -0.003(4) -0.014(5)
O1B 0.022(3) 0.045(3) 0.027(3) -0.011(2) -0.004(2) -0.004(2)
N1B 0.018(4) 0.041(4) 0.032(4) -0.006(3) -0.004(3) -0.003(3)
C0B 0.026(5) 0.030(4) 0.038(5) -0.004(4) -0.010(4) 0.002(3)
C1B 0.036(5) 0.038(5) 0.036(5) -0.005(4) -0.010(4) -0.007(4)
C2B 0.035(5) 0.040(5) 0.038(5) -0.009(4) -0.009(4) -0.006(4)
C3B 0.059(7) 0.050(6) 0.039(5) -0.007(4) -0.011(5) -0.014(5)
C4B 0.070(8) 0.075(7) 0.035(5) -0.008(5) -0.013(5) -0.029(6)
C5B 0.054(7) 0.065(7) 0.058(6) -0.011(5) -0.024(5) -0.021(5)
C6B 0.043(6) 0.048(5) 0.041(5) -0.009(4) -0.015(4) -0.011(4)
C7B 0.025(5) 0.060(6) 0.058(6) -0.021(5) -0.016(4) -0.005(4)
N2B 0.033(5) 0.092(6) 0.050(5) -0.024(4) -0.002(4) -0.024(5)
N3B 0.025(4) 0.040(4) 0.036(4) -0.008(3) -0.006(3) -0.004(3)
C8B 0.032(6) 0.075(7) 0.064(7) -0.024(6) -0.009(5) -0.014(5)
C9B 0.047(7) 0.136(11) 0.060(7) -0.025(7) -0.008(6) -0.044(7)
C10B 0.040(7) 0.113(10) 0.076(8) -0.038(7) 0.006(6) -0.032(7)
C11B 0.038(6) 0.069(7) 0.053(6) -0.011(5) 0.012(5) -0.016(5)
C12B 0.039(6) 0.046(5) 0.053(6) -0.011(4) -0.012(5) -0.013(4)
C13B 0.035(5) 0.046(5) 0.044(5) -0.011(4) -0.008(4) -0.006(4)
C14B 0.027(5) 0.041(5) 0.036(5) 0.001(4) -0.013(4) -0.008(4)
O1C 0.023(3) 0.037(3) 0.042(3) -0.017(3) -0.003(3) 0.003(2)
N1C 0.031(4) 0.035(4) 0.030(4) -0.008(3) -0.007(3) -0.001(3)
C0C 0.028(5) 0.032(4) 0.034(4) -0.010(4) -0.003(4) -0.002(4)
C1C 0.035(5) 0.037(5) 0.044(5) -0.013(4) -0.005(4) -0.007(4)
C2C 0.035(5) 0.056(6) 0.042(5) -0.020(4) 0.001(4) -0.008(4)
C3C 0.056(7) 0.081(7) 0.050(6) -0.037(5) -0.002(5) -0.024(6)
C4C 0.071(8) 0.091(8) 0.052(6) -0.038(6) 0.001(6) -0.037(7)
C5C 0.054(7) 0.082(7) 0.039(5) -0.021(5) -0.007(5) -0.034(6)
C6C 0.043(6) 0.048(5) 0.044(5) -0.008(4) -0.008(4) -0.007(4)
C7C 0.037(6) 0.041(5) 0.042(5) -0.004(4) -0.007(4) -0.010(4)
N2C 0.037(5) 0.054(5) 0.044(4) -0.006(4) -0.006(4) -0.020(4)
N3C 0.029(4) 0.040(4) 0.039(4) -0.009(3) 0.000(3) -0.011(3)
C8C 0.037(6) 0.042(5) 0.042(5) -0.008(4) -0.007(4) -0.005(4)
C9C 0.051(7) 0.054(6) 0.055(6) -0.014(5) -0.006(5) -0.013(5)
C10C 0.037(6) 0.050(6) 0.070(7) -0.011(5) -0.008(5) -0.013(5)
C11C 0.036(6) 0.047(5) 0.043(5) -0.001(4) 0.005(4) -0.005(4)
C12C 0.038(5) 0.036(5) 0.042(5) -0.011(4) 0.000(4) -0.007(4)
C13C 0.035(5) 0.040(5) 0.036(5) -0.001(4) -0.005(4) -0.007(4)
C14C 0.034(5) 0.031(4) 0.044(5) -0.007(4) -0.011(4) -0.002(4)
O1D 0.027(3) 0.048(3) 0.029(3) -0.009(3) -0.006(2) -0.004(3)
N1D 0.037(4) 0.043(4) 0.035(4) -0.013(3) -0.015(3) -0.004(3)
C0D 0.026(5) 0.043(5) 0.028(4) 0.002(4) -0.008(4) -0.001(4)
C1D 0.032(5) 0.035(5) 0.035(5) -0.005(4) -0.007(4) -0.001(4)
C2D 0.037(6) 0.055(6) 0.050(6) -0.007(5) -0.020(5) -0.005(4)
C3D 0.057(7) 0.052(6) 0.046(6) -0.009(5) -0.016(5) -0.009(5)
C4D 0.062(7) 0.052(6) 0.055(6) -0.012(5) -0.027(5) -0.011(5)
C5D 0.032(5) 0.063(6) 0.053(6) -0.009(5) -0.015(4) -0.015(5)
C6D 0.031(5) 0.044(5) 0.043(5) -0.007(4) -0.007(4) -0.009(4)
C7D 0.031(5) 0.046(5) 0.040(5) -0.002(4) -0.013(4) -0.010(4)
N2D 0.043(5) 0.053(5) 0.046(5) -0.010(4) -0.018(4) -0.001(4)
N3D 0.026(4) 0.050(4) 0.032(4) -0.006(3) -0.007(3) 0.002(3)
C8D 0.033(5) 0.048(5) 0.050(6) -0.016(5) -0.010(4) 0.007(4)
C9D 0.046(7) 0.090(8) 0.049(6) -0.024(6) -0.023(5) 0.018(6)
C10D 0.057(8) 0.091(9) 0.080(8) -0.059(7) -0.029(6) 0.040(6)
C11D 0.057(7) 0.068(7) 0.059(7) -0.037(6) -0.022(6) 0.023(5)
C12D 0.031(5) 0.071(7) 0.040(5) -0.022(5) -0.010(4) 0.014(5)
C13D 0.025(5) 0.051(5) 0.041(5) -0.012(4) -0.009(4) 0.003(4)
C14D 0.031(5) 0.040(5) 0.023(4) -0.002(4) -0.006(3) -0.003(4)
O1E 0.065(6) 0.078(5) 0.054(5) -0.013(4) -0.006(4) 0.013(4)
N1E 0.031(5) 0.059(6) 0.138(10) -0.015(6) 0.003(6) -0.006(4)
C0E 0.081(8) 0.048(6) 0.054(6) -0.029(5) -0.036(6) 0.027(5)
C1E 0.052(7) 0.045(6) 0.063(7) -0.017(5) 0.000(5) 0.005(5)
C2E 0.066(8) 0.055(7) 0.085(8) -0.046(6) 0.006(7) 0.000(6)
C3E 0.058(8) 0.095(10) 0.086(9) -0.031(8) 0.012(7) -0.021(7)
C4E 0.080(10) 0.065(8) 0.112(11) -0.050(8) -0.019(8) -0.011(7)
C5E 0.064(8) 0.071(8) 0.077(8) -0.025(6) -0.005(7) -0.004(7)
C6E 0.063(7) 0.050(6) 0.050(6) -0.019(5) -0.019(5) 0.011(5)
C7E 0.050(7) 0.060(6) 0.040(6) -0.010(5) -0.011(5) 0.002(5)
N2E 0.064(7) 0.093(7) 0.050(6) -0.027(5) -0.004(5) -0.014(6)
N3E 0.037(5) 0.088(7) 0.089(7) -0.039(6) -0.019(5) -0.002(5)
C8E 0.096(12) 0.135(13) 0.086(10) -0.056(9) 0.016(8) -0.058(10)
C9E 0.147(17) 0.157(16) 0.102(12) -0.065(11) 0.024(12) -0.071(14)
C10E 0.123(15) 0.160(16) 0.118(14) -0.067(12) 0.040(11) -0.079(14)
C11E 0.077(12) 0.156(16) 0.157(16) -0.092(13) 0.040(11) -0.044(11)
C12E 0.082(11) 0.117(12) 0.136(14) -0.069(10) -0.006(10) -0.029(10)
C13E 0.053(8) 0.093(9) 0.077(8) -0.044(7) 0.014(6) -0.021(7)
C14E 0.051(7) 0.075(7) 0.042(6) -0.013(5) -0.009(5) 0.006(6)
O1F 0.037(4) 0.046(3) 0.040(3) -0.009(3) -0.014(3) -0.011(3)
N1F 0.036(4) 0.042(4) 0.047(4) -0.017(3) -0.014(4) 0.001(3)
C0F 0.044(6) 0.033(5) 0.048(5) -0.013(4) -0.015(4) 0.000(4)
C1F 0.036(5) 0.049(6) 0.053(6) -0.024(5) -0.020(5) 0.011(4)
C2F 0.050(6) 0.048(6) 0.062(7) -0.024(5) -0.018(5) 0.000(5)
C3F 0.051(7) 0.068(7) 0.084(8) -0.028(6) -0.015(6) -0.014(6)
C4F 0.092(10) 0.082(9) 0.087(9) -0.017(7) -0.039(8) -0.041(8)
C5F 0.080(9) 0.080(8) 0.081(8) -0.033(7) -0.034(7) -0.021(7)
C6F 0.058(7) 0.056(6) 0.069(7) -0.026(5) -0.038(6) 0.009(5)
C7F 0.056(7) 0.058(6) 0.057(6) -0.016(5) -0.033(5) -0.006(5)
N2F 0.074(7) 0.067(6) 0.058(6) -0.021(5) -0.035(5) -0.002(5)
N3F 0.051(5) 0.054(5) 0.039(4) -0.010(4) -0.017(4) -0.003(4)
C8F 0.064(7) 0.068(7) 0.045(6) -0.020(5) -0.029(5) 0.001(6)
C9F 0.101(11) 0.089(9) 0.062(8) -0.024(7) -0.050(8) 0.006(8)
C10F 0.097(11) 0.100(10) 0.047(7) -0.011(7) -0.033(7) -0.005(8)
C11F 0.090(10) 0.084(8) 0.051(7) -0.021(6) -0.022(6) -0.005(7)
C12F 0.065(8) 0.079(8) 0.046(6) -0.024(6) -0.017(6) -0.001(6)
C13F 0.049(6) 0.054(6) 0.042(5) -0.013(5) -0.014(5) 0.013(5)
C14F 0.042(6) 0.045(5) 0.045(5) -0.013(4) -0.019(5) 0.011(4)
O1G 0.031(3) 0.043(3) 0.043(3) -0.015(3) -0.013(3) 0.006(3)
N1G 0.036(5) 0.066(5) 0.036(4) -0.008(4) -0.010(4) -0.005(4)
C0G 0.034(5) 0.044(5) 0.035(5) 0.002(4) -0.008(4) -0.001(4)
C1G 0.037(6) 0.068(6) 0.032(5) 0.008(5) -0.009(4) -0.007(5)
C2G 0.036(6) 0.086(8) 0.054(6) -0.023(6) -0.017(5) 0.013(5)
C3G 0.054(8) 0.111(10) 0.061(7) -0.016(7) -0.027(6) 0.003(7)
C4G 0.059(8) 0.107(10) 0.049(6) -0.017(7) -0.021(6) -0.007(7)
C5G 0.045(7) 0.068(7) 0.058(7) 0.011(6) -0.023(5) -0.004(5)
C6G 0.040(6) 0.065(7) 0.051(6) 0.000(5) -0.008(5) -0.013(5)
C7G 0.028(5) 0.057(6) 0.052(6) 0.016(5) -0.002(4) 0.003(5)
N2G 0.050(6) 0.053(5) 0.063(6) 0.001(4) -0.007(4) -0.006(4)
N3G 0.024(4) 0.037(4) 0.053(5) -0.007(4) 0.003(3) 0.001(3)
C8G 0.041(6) 0.040(6) 0.068(7) 0.000(5) -0.001(5) 0.005(5)
C9G 0.071(9) 0.059(7) 0.072(8) -0.006(6) -0.012(7) 0.006(6)
C10G 0.067(9) 0.052(7) 0.121(12) -0.008(8) 0.011(8) 0.006(6)
C11G 0.060(8) 0.054(7) 0.062(7) -0.010(5) 0.002(6) -0.002(6)
C12G 0.057(7) 0.045(6) 0.056(6) -0.007(5) 0.013(5) -0.003(5)
C13G 0.043(6) 0.042(6) 0.062(7) -0.010(5) 0.005(5) -0.001(5)
C14G 0.030(5) 0.049(5) 0.037(5) -0.007(4) -0.001(4) -0.005(4)
O1H 0.031(4) 0.083(5) 0.046(4) -0.009(3) -0.012(3) 0.000(3)
N1H 0.036(5) 0.049(4) 0.043(4) -0.010(3) -0.015(4) -0.001(4)
C0H 0.034(5) 0.032(5) 0.050(5) -0.004(4) -0.012(4) -0.007(4)
C1H 0.042(6) 0.049(6) 0.050(6) -0.012(4) -0.020(5) -0.004(4)
C2H 0.067(8) 0.067(7) 0.034(5) -0.001(5) -0.014(5) -0.011(6)
C3H 0.066(8) 0.079(8) 0.054(7) -0.014(6) -0.016(6) 0.008(6)
C4H 0.096(10) 0.065(7) 0.052(7) -0.003(5) -0.043(7) -0.006(7)
C5H 0.069(8) 0.055(6) 0.068(7) -0.006(6) -0.035(6) -0.012(6)
C6H 0.057(7) 0.039(5) 0.046(5) -0.002(4) -0.022(5) -0.009(5)
C7H 0.055(7) 0.037(5) 0.061(6) 0.004(4) -0.033(5) -0.009(5)
N2H 0.051(6) 0.043(5) 0.080(6) 0.002(4) -0.034(5) -0.010(4)
N3H 0.031(4) 0.043(4) 0.047(5) 0.004(3) -0.010(4) -0.008(3)
C8H 0.040(6) 0.035(5) 0.066(7) -0.002(5) -0.016(5) -0.008(4)
C9H 0.036(6) 0.060(6) 0.076(8) 0.002(6) -0.031(6) -0.006(5)
C10H 0.036(6) 0.047(6) 0.093(9) 0.007(6) -0.019(6) -0.003(5)
C11H 0.033(6) 0.068(7) 0.082(8) 0.006(6) -0.008(6) 0.001(5)
C12H 0.052(7) 0.047(6) 0.067(7) 0.005(5) -0.021(6) -0.004(5)
C13H 0.038(6) 0.037(5) 0.058(6) 0.002(4) -0.018(5) -0.007(4)
C14H 0.041(6) 0.031(5) 0.050(6) 0.001(4) -0.020(5) -0.005(4)
O1I 0.064(5) 0.082(5) 0.052(5) -0.013(4) -0.033(4) 0.014(4)
N1I 0.053(6) 0.057(6) 0.073(7) 0.007(5) -0.017(5) -0.003(4)
C0I 0.053(7) 0.051(6) 0.125(11) -0.043(7) -0.043(7) 0.003(5)
C1I 0.060(8) 0.074(8) 0.074(8) -0.040(7) -0.011(7) 0.003(6)
C2I 0.059(8) 0.085(9) 0.133(13) -0.063(9) -0.035(8) -0.006(7)
C3I 0.077(10) 0.125(12) 0.116(11) -0.082(10) 0.009(8) -0.026(9)
C4I 0.067(10) 0.139(14) 0.163(16) -0.103(13) -0.014(10) -0.029(10)
C5I 0.064(10) 0.111(12) 0.139(14) -0.084(11) -0.011(9) -0.008(8)
C6I 0.068(9) 0.069(8) 0.137(12) -0.082(9) -0.053(9) 0.025(7)
C7I 0.057(8) 0.068(8) 0.101(10) -0.049(8) -0.027(7) 0.007(6)
N2I 0.093(9) 0.059(6) 0.105(9) -0.050(6) -0.056(7) 0.023(6)
N3I 0.057(6) 0.052(6) 0.123(9) -0.050(6) -0.036(6) 0.010(5)
C8I 0.085(10) 0.061(8) 0.098(10) -0.051(8) -0.046(8) 0.025(7)
C9I 0.121(14) 0.081(10) 0.099(12) -0.045(9) -0.050(10) 0.004(9)
C10I 0.129(15) 0.079(10) 0.110(12) -0.062(9) -0.074(11) 0.040(9)
C11I 0.085(10) 0.088(9) 0.107(11) -0.062(9) -0.043(9) 0.041(7)
C12I 0.062(9) 0.094(10) 0.098(11) -0.049(9) -0.018(8) 0.001(7)
C13I 0.087(10) 0.070(8) 0.099(10) -0.064(8) -0.054(9) 0.033(7)
C14I 0.068(8) 0.057(7) 0.070(8) -0.044(6) -0.035(6) 0.015(6)
O1J 0.045(4) 0.054(4) 0.044(4) -0.012(3) -0.010(3) 0.003(3)
N1J 0.041(5) 0.038(4) 0.038(4) -0.010(3) -0.004(4) 0.000(3)
C0J 0.031(5) 0.047(5) 0.048(5) -0.022(4) -0.006(4) 0.000(4)
C1J 0.043(6) 0.054(6) 0.052(6) -0.023(5) -0.011(5) -0.008(5)
C2J 0.056(7) 0.059(6) 0.054(6) -0.034(5) 0.004(5) -0.009(5)
C3J 0.070(9) 0.079(8) 0.055(7) -0.029(6) -0.001(6) -0.021(7)
C4J 0.049(7) 0.086(8) 0.062(7) -0.038(7) 0.009(6) -0.021(6)
C5J 0.050(7) 0.073(7) 0.062(7) -0.023(6) -0.008(6) -0.015(6)
C6J 0.031(6) 0.065(7) 0.068(7) -0.035(5) -0.004(5) -0.008(5)
C7J 0.042(6) 0.060(6) 0.053(6) -0.030(5) 0.000(5) -0.018(5)
N2J 0.036(5) 0.074(6) 0.081(7) -0.027(5) -0.018(5) 0.010(5)
N3J 0.038(5) 0.049(5) 0.045(4) -0.023(4) -0.004(4) -0.006(4)
C8J 0.041(6) 0.062(7) 0.065(7) -0.015(6) -0.012(6) 0.006(5)
C9J 0.065(9) 0.078(8) 0.076(9) 0.007(7) -0.012(7) 0.011(7)
C10J 0.079(11) 0.082(9) 0.122(12) 0.007(9) -0.059(10) 0.009(8)
C11J 0.073(9) 0.079(8) 0.074(8) -0.002(7) -0.027(7) -0.005(7)
C12J 0.056(7) 0.069(7) 0.056(6) -0.008(5) -0.019(6) -0.020(6)
C13J 0.040(6) 0.047(6) 0.060(6) -0.015(5) -0.025(5) 0.009(4)
C14J 0.038(5) 0.040(5) 0.046(5) -0.023(4) -0.011(4) 0.003(4)
O1K 0.047(4) 0.059(4) 0.044(4) -0.005(3) -0.021(3) -0.001(3)
N1K 0.034(5) 0.048(5) 0.046(5) 0.007(4) -0.004(4) -0.008(4)
C0K 0.034(6) 0.069(7) 0.053(6) 0.004(5) -0.008(5) -0.011(5)
C1K 0.028(5) 0.075(7) 0.044(6) 0.015(5) -0.010(4) -0.006(5)
C2K 0.044(7) 0.114(10) 0.047(6) 0.005(7) -0.019(5) -0.012(6)
C3K 0.050(8) 0.156(14) 0.068(8) 0.025(9) -0.021(7) -0.023(9)
C4K 0.055(9) 0.150(14) 0.051(8) 0.011(8) -0.014(6) 0.007(9)
C5K 0.028(6) 0.105(10) 0.061(7) 0.020(7) -0.001(5) 0.014(6)
C6K 0.040(7) 0.090(9) 0.048(6) 0.007(6) 0.002(5) -0.006(6)
C7K 0.027(6) 0.056(7) 0.085(9) 0.028(6) 0.014(6) 0.001(5)
N2K 0.056(7) 0.080(8) 0.075(7) 0.013(6) 0.026(6) 0.003(6)
N3K 0.035(5) 0.062(6) 0.065(6) 0.004(5) 0.010(4) -0.019(4)
C8K 0.053(8) 0.044(7) 0.099(10) -0.001(7) 0.031(7) -0.007(6)
C9K 0.077(11) 0.076(10) 0.122(13) 0.002(9) 0.047(10) -0.013(8)
C10K 0.118(16) 0.057(10) 0.134(16) -0.004(10) 0.040(13) -0.028(10)
C11K 0.111(15) 0.106(13) 0.136(15) -0.044(12) 0.068(12) -0.051(12)
C12K 0.058(8) 0.074(9) 0.116(11) -0.027(8) 0.033(8) -0.035(7)
C13K 0.073(9) 0.055(7) 0.073(8) -0.015(7) 0.024(7) -0.028(7)
C14K 0.037(6) 0.065(7) 0.044(6) 0.008(5) 0.008(5) -0.013(5)
O1L 0.059(5) 0.040(4) 0.064(4) -0.013(3) -0.015(4) -0.006(3)
N1L 0.071(7) 0.044(5) 0.071(6) -0.006(4) -0.029(5) 0.003(5)
C0L 0.037(6) 0.033(5) 0.073(7) 0.006(5) -0.006(5) -0.006(4)
C1L 0.060(8) 0.043(6) 0.091(9) 0.006(6) -0.034(7) -0.013(5)
C2L 0.066(8) 0.077(8) 0.075(8) -0.012(7) -0.017(6) -0.020(7)
C3L 0.088(11) 0.090(9) 0.087(9) -0.006(7) -0.034(8) -0.029(8)
C4L 0.064(9) 0.098(10) 0.096(10) 0.003(8) -0.025(8) -0.028(8)
C5L 0.061(8) 0.068(8) 0.089(9) 0.012(7) -0.032(7) -0.024(6)
C6L 0.039(7) 0.057(7) 0.090(9) 0.025(6) -0.018(6) -0.016(5)
C7L 0.051(7) 0.040(6) 0.072(8) 0.010(5) -0.018(6) -0.008(5)
N2L 0.044(5) 0.043(5) 0.081(6) 0.023(4) -0.022(5) -0.017(4)
N3L 0.037(5) 0.039(4) 0.063(5) 0.003(4) -0.007(4) -0.004(4)
C8L 0.054(7) 0.033(5) 0.078(8) 0.010(5) -0.022(6) -0.008(5)
C9L 0.043(7) 0.055(7) 0.082(8) 0.016(6) -0.006(6) -0.008(5)
C10L 0.062(8) 0.048(6) 0.073(8) -0.005(6) -0.002(6) -0.001(6)
C11L 0.071(8) 0.047(6) 0.062(7) 0.013(5) -0.024(6) -0.004(6)
C12L 0.063(8) 0.047(6) 0.065(7) 0.006(5) -0.014(6) -0.014(5)
C13L 0.055(7) 0.032(5) 0.062(7) 0.010(5) -0.014(5) 0.001(5)
C14L 0.048(7) 0.035(5) 0.067(7) 0.006(5) -0.014(5) -0.006(5)
O1N 0.047(5) 0.070(5) 0.062(5) -0.023(4) -0.004(4) -0.002(4)
N1N 0.034(5) 0.051(5) 0.069(6) -0.010(4) -0.018(4) 0.008(4)
C0N 0.058(7) 0.060(7) 0.051(6) -0.026(5) -0.004(5) 0.006(5)
C1N 0.061(8) 0.069(7) 0.060(7) -0.031(6) -0.006(6) 0.001(6)
C2N 0.060(9) 0.097(10) 0.107(10) -0.063(9) 0.012(8) -0.016(8)
C3N 0.090(12) 0.169(16) 0.109(12) -0.096(12) -0.006(9) -0.031(11)
C4N 0.068(10) 0.100(11) 0.191(18) -0.074(12) -0.031(11) -0.021(9)
C5N 0.089(11) 0.097(10) 0.123(12) -0.080(10) -0.040(10) 0.023(9)
C6N 0.049(7) 0.071(7) 0.090(9) -0.041(7) -0.022(6) 0.000(6)
C7N 0.062(8) 0.073(7) 0.050(6) -0.044(6) -0.025(6) 0.042(6)
N2N 0.066(7) 0.073(6) 0.063(6) -0.033(5) -0.031(5) 0.021(5)
N3N 0.040(5) 0.061(5) 0.033(4) -0.013(4) -0.012(4) 0.015(4)
C8N 0.079(9) 0.066(7) 0.042(6) -0.028(5) -0.020(6) 0.028(6)
C9N 0.083(11) 0.096(10) 0.066(9) -0.009(7) 0.004(7) -0.022(9)
C10N 0.112(13) 0.092(10) 0.063(8) -0.040(8) 0.000(8) 0.045(9)
C11N 0.094(12) 0.076(9) 0.107(12) -0.015(8) 0.008(9) -0.016(8)
C12N 0.111(12) 0.067(8) 0.047(7) -0.012(6) -0.018(7) 0.006(8)
C13N 0.056(7) 0.051(6) 0.071(8) -0.001(6) -0.013(6) -0.003(5)
C14N 0.038(6) 0.048(6) 0.053(6) -0.020(5) -0.016(5) 0.012(5)
O1O 0.048(5) 0.073(5) 0.046(4) 0.000(4) -0.006(3) -0.004(4)
N1O 0.034(5) 0.075(6) 0.041(5) -0.015(4) -0.007(4) 0.003(4)
C0O 0.036(6) 0.076(7) 0.048(6) 0.001(5) -0.009(5) -0.019(5)
C1O 0.040(7) 0.126(11) 0.047(6) 0.004(6) -0.007(5) -0.039(7)
C2O 0.036(7) 0.176(14) 0.045(7) -0.001(8) -0.004(5) -0.017(8)
C3O 0.068(10) 0.182(17) 0.074(9) -0.003(10) -0.029(8) -0.042(11)
C4O 0.061(9) 0.146(14) 0.084(10) -0.018(9) -0.041(8) -0.020(10)
C5O 0.045(8) 0.216(19) 0.066(8) -0.028(10) 0.007(7) -0.054(11)
C6O 0.048(7) 0.148(12) 0.037(6) -0.015(7) -0.003(5) -0.048(8)
C7O 0.062(8) 0.068(7) 0.053(6) -0.007(6) 0.005(6) -0.041(7)
N2O 0.050(7) 0.132(10) 0.048(5) -0.021(6) -0.006(5) -0.029(7)
N3O 0.046(5) 0.063(5) 0.036(4) -0.001(4) 0.004(4) -0.026(4)
C8O 0.074(9) 0.060(7) 0.072(8) -0.032(6) 0.037(7) -0.042(7)
C9O 0.062(9) 0.126(13) 0.084(9) -0.032(9) 0.014(7) -0.044(9)
C10O 0.068(9) 0.081(9) 0.085(9) -0.033(7) 0.010(7) -0.032(8)
C11O 0.055(8) 0.081(8) 0.047(6) 0.001(6) 0.007(5) -0.009(6)
C12O 0.054(8) 0.086(9) 0.054(7) -0.004(6) 0.014(6) -0.016(7)
C13O 0.041(7) 0.081(8) 0.049(6) 0.004(6) 0.005(5) -0.016(6)
C14O 0.039(6) 0.092(8) 0.040(5) -0.018(5) -0.004(5) -0.032(6)
O1M 0.033(4) 0.036(3) 0.046(3) -0.008(3) -0.001(3) -0.001(3)
C1M 0.047(17) 0.059(16) 0.10(2) -0.056(16) 0.013(15) -0.019(14)
O1W 0.033(4) 0.036(3) 0.046(3) -0.008(3) -0.001(3) -0.001(3)
O2W 0.08(3) 0.08(2) 0.017(14) -0.012(15) -0.002(15) -0.04(2)
Cl1 0.140(5) 0.176(5) 0.165(5) -0.064(4) -0.076(4) 0.016(4)
O11 0.60(5) 0.219(19) 0.23(2) -0.028(16) 0.07(2) -0.24(3)
O21 0.176(15) 0.202(14) 0.157(12) -0.042(11) -0.058(11) 0.025(12)
O31 0.206(18) 0.40(3) 0.57(4) -0.36(3) -0.26(2) 0.105(18)
O41 0.108(12) 0.37(3) 0.153(13) -0.094(15) -0.019(10) 0.043(14)
O2M 0.050(5) 0.086(6) 0.110(7) -0.026(5) -0.030(5) -0.014(4)
C2M 0.058(9) 0.072(9) 0.182(15) -0.006(9) -0.044(9) -0.027(7)
O3M 0.170(14) 0.34(2) 0.125(10) -0.090(12) -0.066(10) -0.068(14)
C4M 0.20(5) 0.29(7) 0.07(2) 0.03(4) -0.03(3) 0.18(5)
O5M 0.14(2) 0.091(15) 0.16(2) -0.012(15) -0.052(18) 0.033(15)
C5M 0.24(6) 0.29(7) 0.12(3) -0.02(4) -0.01(3) -0.17(6)
O6M 0.089(16) 0.21(2) 0.16(2) -0.15(2) -0.057(15) 0.036(15)
C6M 0.11(3) 0.11(2) 0.17(3) -0.10(2) -0.09(3) 0.068(19)
O7M 0.179(16) 0.174(14) 0.182(14) -0.019(12) -0.031(12) 0.027(13)
C7M 0.22(3) 0.18(2) 0.32(4) 0.03(2) -0.22(3) -0.06(2)
O8M 0.133(11) 0.147(10) 0.210(13) -0.016(10) -0.090(10) -0.069(9)
C8M 0.154(18) 0.149(16) 0.114(13) -0.011(12) -0.044(12) -0.083(15)
O3W 0.214(18) 0.182(14) 0.071(8) -0.043(9) -0.010(9) -0.083(13)
O4W 0.093(16) 0.21(2) 0.159(19) -0.142(18) 0.051(14) -0.069(16)

loop_
_atom_type_symbol
_atom_type_description
_atom_type_scat_dispersion_real
_atom_type_scat_dispersion_imag
_atom_type_scat_source
C C 0.0033 0.0016 'International Tables Vol C Tables 4.2.6.8 and 6.1.1.4'
H H 0.0000 0.0000 'International Tables Vol C Tables 4.2.6.8 and 6.1.1.4'
N N 0.0061 0.0033 'International Tables Vol C Tables 4.2.6.8 and 6.1.1.4'
O O 0.0106 0.0060 'International Tables Vol C Tables 4.2.6.8 and 6.1.1.4'
Co Co 0.3494 0.9721 'International Tables Vol C Tables 4.2.6.8 and 6.1.1.4'
Cl Cl 0.1484 0.1585 'International Tables Vol C Tables 4.2.6.8 and 6.1.1.4'

loop_
_geom_angle_atom_site_label_1
_geom_angle_atom_site_label_2
_geom_angle_atom_site_label_3
_geom_angle
O1A Co1 O1C 171.6(2)
O1A Co1 O1B 90.0(2)
O1C Co1 O1B 97.9(2)
O1A Co1 O1 92.2(2)
O1C Co1 O1 85.3(2)
O1B Co1 O1 87.83(19)
O1A Co1 O1D 92.7(2)
O1C Co1 O1D 79.9(2)
O1B Co1 O1D 171.26(19)
O1 Co1 O1D 100.36(19)
O1A Co1 O1E 88.5(3)
O1C Co1 O1E 93.9(3)
O1B Co1 O1E 93.3(2)
O1 Co1 O1E 178.6(3)
O1D Co1 O1E 78.5(2)
O3 Co2 O1 172.4(2)
O3 Co2 O1G 79.9(2)
O1 Co2 O1G 96.5(2)
O3 Co2 N1C 96.8(2)
O1 Co2 N1C 89.5(2)
O1G Co2 N1C 85.7(2)
O3 Co2 O2 98.6(2)
O1 Co2 O2 84.6(2)
O1G Co2 O2 176.4(2)
N1C Co2 O2 97.7(2)
O3 Co2 O1F 78.4(2)
O1 Co2 O1F 95.6(2)
O1G Co2 O1F 98.1(2)
N1C Co2 O1F 173.2(2)
O2 Co2 O1F 78.5(2)
O1H Co3 N1E 93.1(4)
O1H Co3 N1O 170.2(3)
N1E Co3 N1O 93.9(4)
O1H Co3 O1A 102.5(2)
N1E Co3 O1A 86.7(4)
N1O Co3 O1A 84.7(3)
O1H Co3 N3O 92.2(3)
N1E Co3 N3O 174.1(4)
N1O Co3 N3O 80.5(3)
O1A Co3 N3O 94.6(2)
O1H Co3 N3E 79.2(3)
N1E Co3 N3E 80.0(4)
N1O Co3 N3E 95.3(3)
O1A Co3 N3E 166.7(3)
N3O Co3 N3E 98.5(3)
O1M Co4 N1H 169.6(3)
O1M Co4 N1A 100.8(2)
N1H Co4 N1A 89.5(3)
O1M Co4 O1B 88.8(2)
N1H Co4 O1B 93.0(2)
N1A Co4 O1B 83.8(2)
O1M Co4 N3H 90.9(3)
N1H Co4 N3H 78.8(3)
N1A Co4 N3H 167.7(3)
O1B Co4 N3H 93.0(2)
O1M Co4 N3A 84.4(2)
N1H Co4 N3A 97.7(3)
N1A Co4 N3A 75.9(3)
O1B Co4 N3A 156.9(2)
N3H Co4 N3A 109.1(3)
O1M Co5 O1 125.1(2)
O1M Co5 O2 147.8(2)
O1 Co5 O2 87.2(2)
O1M Co5 O1I 81.3(3)
O1 Co5 O1I 99.3(2)
O2 Co5 O1I 94.6(3)
O1M Co5 N1B 82.1(2)
O1 Co5 N1B 88.0(2)
O2 Co5 N1B 100.9(2)
O1I Co5 N1B 163.2(3)
O2 Co6 N1I 93.9(3)
O2 Co6 N1J 102.9(2)
N1I Co6 N1J 162.7(3)
O2 Co6 N3J 96.4(2)
N1I Co6 N3J 102.4(3)
N1J Co6 N3J 80.3(3)
O2 Co6 O1F 79.9(2)
N1I Co6 O1F 87.5(3)
N1J Co6 O1F 91.1(3)
N3J Co6 O1F 169.7(2)
O2 Co6 N3I 167.0(3)
N1I Co6 N3I 76.8(4)
N1J Co6 N3I 85.9(3)
N3J Co6 N3I 94.5(3)
O1F Co6 N3I 90.5(2)
O1K Co7 O1J 119.5(3)
O1K Co7 O1F 133.8(3)
O1J Co7 O1F 106.4(3)
O1K Co7 N3F 86.8(3)
O1J Co7 N3F 98.9(3)
O1F Co7 N3F 91.1(3)
O1K Co7 O3 93.9(2)
O1J Co7 O3 88.4(2)
O1F Co7 O3 82.1(2)
N3F Co7 O3 171.3(3)
O1L Co8 O3 117.8(2)
O1L Co8 N1K 138.5(3)
O3 Co8 N1K 96.3(3)
O1L Co8 N3L 95.4(3)
O3 Co8 N3L 94.6(3)
N1K Co8 N3L 105.4(3)
O1N Co9 O1G 170.0(3)
O1N Co9 O1C 85.2(3)
O1G Co9 O1C 86.9(2)
O1N Co9 O1L 97.1(3)
O1G Co9 O1L 77.3(2)
O1C Co9 O1L 93.1(2)
O1N Co9 N3G 101.8(3)
O1G Co9 N3G 86.6(2)
O1C Co9 N3G 171.8(2)
O1L Co9 N3G 90.3(3)
O1N Co9 O1D 91.7(3)
O1G Co9 O1D 92.6(2)
O1C Co9 O1D 77.9(2)
O1L Co9 O1D 166.9(2)
N3G Co9 O1D 97.4(2)
O1O Co10 N1N 172.0(3)
O1O Co10 O1D 98.1(3)
N1N Co10 O1D 89.2(3)
O1O Co10 N3D 78.2(3)
N1N Co10 N3D 99.1(3)
O1D Co10 N3D 87.0(2)
O1O Co10 N3N 94.6(3)
N1N Co10 N3N 78.8(3)
O1D Co10 N3N 163.7(3)
N3D Co10 N3N 105.6(3)
O1O Co10 O1E 104.9(3)
N1N Co10 O1E 79.8(3)
O1D Co10 O1E 77.3(2)
N3D Co10 O1E 164.3(3)
N3N Co10 O1E 89.6(3)
Co5 O1 Co2 94.7(2)
Co5 O1 Co1 111.2(2)
Co2 O1 Co1 114.6(2)
Co5 O1 H1 111.7
Co2 O1 H1 111.7
Co1 O1 H1 111.7
Co6 O2 Co5 110.8(2)
Co6 O2 Co2 105.6(2)
Co5 O2 Co2 92.5(2)
Co6 O2 H2 115.2
Co5 O2 H2 115.2
Co2 O2 H2 115.2
Co8 O3 Co2 107.3(3)
Co8 O3 Co7 109.5(2)
Co2 O3 Co7 100.6(2)
Co8 O3 H3 112.9
Co2 O3 H3 112.9
Co7 O3 H3 112.9
N1A O1A Co1 112.7(4)
N1A O1A Co3 102.3(4)
Co1 O1A Co3 114.5(2)
C0A N1A O1A 119.1(7)
C0A N1A Co4 116.1(6)
O1A N1A Co4 124.8(5)
N1A C0A C14A 115.3(7)
N1A C0A C1A 136.4(9)
C14A C0A C1A 107.9(7)
C2A C1A C6A 120.9(8)
C2A C1A C0A 131.4(8)
C6A C1A C0A 107.7(8)
C1A C2A C3A 118.3(9)
C1A C2A H2A 120.8
C3A C2A H2A 120.8
C4A C3A C2A 121.6(10)
C4A C3A H3A 119.2
C2A C3A H3A 119.2
C3A C4A C5A 121.8(9)
C3A C4A H4A 119.1
C5A C4A H4A 119.1
C4A C5A C6A 117.4(9)
C4A C5A H5A 121.3
C6A C5A H5A 121.3
C5A C6A C1A 119.8(9)
C5A C6A C7A 131.2(9)
C1A C6A C7A 108.8(7)
N2A C7A C14A 122.3(9)
N2A C7A C6A 130.5(8)
C14A C7A C6A 107.1(8)
C7A N2A C8A 114.4(8)
C14A N3A C13A 115.6(7)
C14A N3A Co4 102.3(6)
C13A N3A Co4 141.6(6)
N2A C8A C9A 119.0(9)
N2A C8A C13A 123.3(9)
C9A C8A C13A 117.6(9)
C10A C9A C8A 120.4(10)
C10A C9A H9A 119.8
C8A C9A H9A 119.8
C9A C10A C11A 121.5(11)
C9A C10A H10A 119.3
C11A C10A H10A 119.3
C12A C11A C10A 121.0(11)
C12A C11A H11A 119.5
C10A C11A H11A 119.5
C11A C12A C13A 118.5(9)
C11A C12A H12A 120.7
C13A C12A H12A 120.7
N3A C13A C12A 119.2(8)
N3A C13A C8A 119.8(9)
C12A C13A C8A 121.0(9)
N3A C14A C0A 126.6(8)
N3A C14A C7A 124.4(9)
C0A C14A C7A 108.4(8)
N1B O1B Co1 109.8(4)
N1B O1B Co4 106.6(4)
Co1 O1B Co4 116.0(2)
C0B N1B O1B 114.9(6)
C0B N1B Co5 139.6(6)
O1B N1B Co5 102.9(4)
N1B C0B C1B 131.3(8)
N1B C0B C14B 121.6(7)
C1B C0B C14B 107.0(7)
C2B C1B C6B 119.3(7)
C2B C1B C0B 132.0(8)
C6B C1B C0B 108.7(7)
C1B C2B C3B 119.2(8)
C1B C2B H2B 120.4
C3B C2B H2B 120.4
C4B C3B C2B 122.0(9)
C4B C3B H3B 119.0
C2B C3B H3B 119.0
C3B C4B C5B 119.6(9)
C3B C4B H4B 120.2
C5B C4B H4B 120.2
C4B C5B C6B 119.1(9)
C4B C5B H5B 120.4
C6B C5B H5B 120.4
C5B C6B C1B 120.8(8)
C5B C6B C7B 130.4(8)
C1B C6B C7B 108.8(7)
N2B C7B C14B 123.3(8)
N2B C7B C6B 128.5(7)
C14B C7B C6B 108.2(7)
C7B N2B C8B 115.9(7)
C14B N3B C13B 114.9(7)
C9B C8B N2B 120.6(8)
C9B C8B C13B 119.4(9)
N2B C8B C13B 120.0(8)
C10B C9B C8B 121.2(10)
C10B C9B H9B 119.4
C8B C9B H9B 119.4
C9B C10B C11B 121.6(10)
C9B C10B H10B 119.2
C11B C10B H10B 119.2
C10B C11B C12B 119.1(9)
C10B C11B H11B 120.5
C12B C11B H11B 120.5
C13B C12B C11B 120.7(8)
C13B C12B H12B 119.7
C11B C12B H12B 119.7
N3B C13B C12B 119.2(7)
N3B C13B C8B 122.8(8)
C12B C13B C8B 118.0(8)
N3B C14B C7B 123.2(8)
N3B C14B C0B 129.6(7)
C7B C14B C0B 107.3(7)
N1C O1C Co1 122.8(4)
N1C O1C Co9 108.4(4)
Co1 O1C Co9 103.6(2)
C0C N1C O1C 115.7(6)
C0C N1C Co2 137.7(6)
O1C N1C Co2 106.6(4)
N1C C0C C1C 129.5(7)
N1C C0C C14C 124.9(7)
C1C C0C C14C 105.6(7)
C2C C1C C6C 119.4(8)
C2C C1C C0C 131.4(8)
C6C C1C C0C 109.2(7)
C3C C2C C1C 117.9(9)
C3C C2C H2C 121.0
C1C C2C H2C 121.0
C2C C3C C4C 121.7(9)
C2C C3C H3C 119.1
C4C C3C H3C 119.1
C5C C4C C3C 121.2(9)
C5C C4C H4C 119.4
C3C C4C H4C 119.4
C4C C5C C6C 118.8(9)
C4C C5C H5C 120.6
C6C C5C H5C 120.6
C5C C6C C1C 120.8(8)
C5C C6C C7C 131.4(9)
C1C C6C C7C 107.7(7)
N2C C7C C14C 124.1(8)
N2C C7C C6C 125.9(8)
C14C C7C C6C 109.9(8)
C7C N2C C8C 114.3(7)
C14C N3C C13C 115.7(7)
N2C C8C C9C 118.7(8)
N2C C8C C13C 121.4(8)
C9C C8C C13C 119.9(8)
C10C C9C C8C 121.2(9)
C10C C9C H9C 119.4
C8C C9C H9C 119.4
C9C C10C C11C 119.1(9)
C9C C10C H10C 120.4
C11C C10C H10C 120.4
C12C C11C C10C 121.4(9)
C12C C11C H11C 119.3
C10C C11C H11C 119.3
C11C C12C C13C 120.8(8)
C11C C12C H12C 119.6
C13C C12C H12C 119.6
N3C C13C C12C 120.5(7)
N3C C13C C8C 121.9(8)
C12C C13C C8C 117.6(8)
N3C C14C C7C 122.6(8)
N3C C14C C0C 130.0(7)
C7C C14C C0C 107.4(7)
N1D O1D Co10 124.2(4)
N1D O1D Co1 108.0(4)
Co10 O1D Co1 105.7(2)
N1D O1D Co9 109.0(4)
Co10 O1D Co9 109.0(2)
Co1 O1D Co9 97.6(2)
C0D N1D O1D 115.4(6)
N1D C0D C1D 121.4(7)
N1D C0D C14D 131.9(7)
C1D C0D C14D 106.5(7)
C2D C1D C6D 119.5(8)
C2D C1D C0D 130.4(8)
C6D C1D C0D 110.0(7)
C1D C2D C3D 119.1(9)
C1D C2D H2D 120.4
C3D C2D H2D 120.4
C4D C3D C2D 121.0(9)
C4D C3D H3D 119.5
C2D C3D H3D 119.5
C5D C4D C3D 120.0(8)
C5D C4D H4D 120.0
C3D C4D H4D 120.0
C4D C5D C6D 119.2(9)
C4D C5D H5D 120.4
C6D C5D H5D 120.4
C5D C6D C1D 121.1(8)
C5D C6D C7D 130.4(9)
C1D C6D C7D 108.5(7)
N2D C7D C14D 122.2(8)
N2D C7D C6D 129.6(8)
C14D C7D C6D 108.1(8)
C7D N2D C8D 115.9(7)
C14D N3D C13D 115.1(7)
C14D N3D Co10 113.3(5)
C13D N3D Co10 130.0(5)
N2D C8D C9D 119.2(8)
N2D C8D C13D 122.9(8)
C9D C8D C13D 118.0(8)
C10D C9D C8D 121.3(9)
C10D C9D H9D 119.3
C8D C9D H9D 119.3
C9D C10D C11D 121.5(10)
C9D C10D H10D 119.2
C11D C10D H10D 119.2
C10D C11D C12D 120.1(9)
C10D C11D H11D 120.0
C12D C11D H11D 120.0
C11D C12D C13D 119.8(9)
C11D C12D H12D 120.1
C13D C12D H12D 120.1
N3D C13D C12D 120.1(7)
N3D C13D C8D 120.6(8)
C12D C13D C8D 119.3(8)
N3D C14D C7D 123.2(8)
N3D C14D C0D 130.0(7)
C7D C14D C0D 106.8(7)
N1E O1E Co1 116.4(8)
N1E O1E Co10 100.3(7)
Co1 O1E Co10 97.3(3)
O1E N1E C0E 116.4(10)
O1E N1E Co3 129.1(10)
C0E N1E Co3 114.4(8)
C1E C0E N1E 141.3(11)
C1E C0E C14E 108.9(9)
N1E C0E C14E 109.8(9)
C2E C1E C6E 121.7(10)
C2E C1E C0E 130.0(11)
C6E C1E C0E 108.4(10)
C1E C2E C3E 118.3(11)
C2E C3E C4E 122.3(12)
C2E C3E H3E 118.9
C4E C3E H3E 118.9
C3E C4E C5E 121.2(11)
C3E C4E H4E 119.4
C5E C4E H4E 119.4
C4E C5E C6E 114.8(11)
C4E C5E H5E 122.6
C6E C5E H5E 122.6
C1E C6E C5E 121.6(11)
C1E C6E C7E 109.6(9)
C5E C6E C7E 128.8(10)
N2E C7E C14E 120.4(10)
N2E C7E C6E 132.6(9)
C14E C7E C6E 107.0(9)
C7E N2E C8E 114.4(10)
C14E N3E C13E 113.1(9)
C14E N3E Co3 102.6(7)
C13E N3E Co3 142.2(7)
N2E C8E C13E 125.9(12)
N2E C8E C9E 117.6(12)
C13E C8E C9E 116.4(13)
C10E C9E C8E 123.0(15)
C10E C9E H9E 118.5
C8E C9E H9E 118.5
C9E C10E C11E 120.8(15)
C9E C10E H10E 119.6
C11E C10E H10E 119.6
C12E C11E C10E 117.0(14)
C12E C11E H11E 121.5
C10E C11E H11E 121.5
C11E C12E C13E 121.9(14)
C11E C12E H12E 119.0
C13E C12E H12E 119.0
N3E C13E C8E 119.4(11)
N3E C13E C12E 119.8(12)
C8E C13E C12E 120.7(12)
N3E C14E C7E 126.6(10)
N3E C14E C0E 127.1(10)
C7E C14E C0E 105.9(9)
N1F O1F Co7 127.5(4)
N1F O1F Co2 116.2(4)
Co7 O1F Co2 97.2(2)
N1F O1F Co6 112.2(4)
Co7 O1F Co6 103.2(2)
Co2 O1F Co6 94.9(2)
C0F N1F O1F 114.1(7)
N1F C0F C14F 133.0(8)
N1F C0F C1F 120.3(8)
C14F C0F C1F 106.7(7)
C2F C1F C6F 121.2(9)
C2F C1F C0F 130.8(8)
C6F C1F C0F 107.8(9)
C1F C2F C3F 118.2(9)
C1F C2F H2F 120.9
C3F C2F H2F 120.9
C4F C3F C2F 120.4(11)
C4F C3F H3F 119.8
C2F C3F H3F 119.8
C5F C4F C3F 122.6(10)
C5F C4F H4F 118.7
C3F C4F H4F 118.7
C4F C5F C6F 118.0(10)
C4F C5F H5F 121.0
C6F C5F H5F 121.0
C5F C6F C1F 119.5(11)
C5F C6F C7F 130.9(10)
C1F C6F C7F 109.5(8)
N2F C7F C14F 123.9(10)
N2F C7F C6F 129.0(9)
C14F C7F C6F 107.1(8)
C7F N2F C8F 115.2(8)
C14F N3F C13F 116.3(8)
C14F N3F Co7 115.6(6)
C13F N3F Co7 127.0(7)
N2F C8F C9F 119.2(10)
N2F C8F C13F 123.0(9)
C9F C8F C13F 117.9(11)
C10F C9F C8F 120.7(11)
C10F C9F H9F 119.6
C8F C9F H9F 119.6
C9F C10F C11F 120.1(11)
C9F C10F H10F 120.0
C11F C10F H10F 120.0
C12F C11F C10F 120.3(12)
C12F C11F H11F 119.9
C10F C11F H11F 119.9
C11F C12F C13F 120.4(10)
C11F C12F H12F 119.8
C13F C12F H12F 119.8
N3F C13F C12F 118.6(9)
N3F C13F C8F 120.8(10)
C12F C13F C8F 120.6(9)
N3F C14F C7F 120.8(8)
N3F C14F C0F 130.2(8)
C7F C14F C0F 108.8(9)
N1G O1G Co9 131.3(5)
N1G O1G Co2 110.9(4)
Co9 O1G Co2 113.5(2)
C0G N1G O1G 116.8(7)
N1G C0G C1G 121.8(8)
N1G C0G C14G 131.6(8)
C1G C0G C14G 106.3(8)
C2G C1G C6G 119.8(9)
C2G C1G C0G 130.2(9)
C6G C1G C0G 109.7(9)
C1G C2G C3G 119.6(10)
C1G C2G H2G 120.2
C3G C2G H2G 120.2
C4G C3G C2G 119.9(11)
C4G C3G H3G 120.0
C2G C3G H3G 120.0
C5G C4G C3G 121.2(10)
C5G C4G H4G 119.4
C3G C4G H4G 119.4
C4G C5G C6G 118.9(10)
C4G C5G H5G 120.5
C6G C5G H5G 120.5
C5G C6G C1G 120.4(10)
C5G C6G C7G 131.9(10)
C1G C6G C7G 107.7(8)
N2G C7G C6G 127.4(9)
N2G C7G C14G 122.5(10)
C6G C7G C14G 110.1(8)
C7G N2G C8G 114.2(9)
C14G N3G C13G 114.7(8)
C14G N3G Co9 118.9(6)
C13G N3G Co9 126.4(7)
N2G C8G C9G 117.9(10)
N2G C8G C13G 124.6(9)
C9G C8G C13G 117.5(11)
C8G C9G C10G 121.2(12)
C8G C9G H9G 119.4
C10G C9G H9G 119.4
C11G C10G C9G 119.4(12)
C11G C10G H10G 120.3
C9G C10G H10G 120.3
C10G C11G C12G 122.9(12)
C10G C11G H11G 118.5
C12G C11G H11G 118.5
C11G C12G C13G 117.8(11)
C11G C12G H12G 121.1
C13G C12G H12G 121.1
N3G C13G C12G 119.5(9)
N3G C13G C8G 119.6(9)
C12G C13G C8G 120.9(9)
N3G C14G C7G 124.3(9)
N3G C14G C0G 129.7(8)
C7G C14G C0G 106.0(8)
N1H O1H Co3 127.6(5)
C0H N1H O1H 118.3(7)
C0H N1H Co4 114.4(6)
O1H N1H Co4 127.2(5)
N1H C0H C14H 116.4(8)
N1H C0H C1H 134.7(9)
C14H C0H C1H 108.1(7)
C2H C1H C6H 121.7(9)
C2H C1H C0H 131.7(8)
C6H C1H C0H 106.6(8)
C1H C2H C3H 116.7(10)
C1H C2H H2H 121.6
C3H C2H H2H 121.6
C2H C3H C4H 122.6(11)
C2H C3H H3H 118.7
C4H C3H H3H 118.7
C5H C4H C3H 121.0(10)
C5H C4H H4H 119.5
C3H C4H H4H 119.5
C4H C5H C6H 117.8(10)
C4H C5H H5H 121.1
C6H C5H H5H 121.1
C5H C6H C1H 120.2(10)
C5H C6H C7H 130.2(9)
C1H C6H C7H 109.5(8)
N2H C7H C14H 121.6(9)
N2H C7H C6H 131.3(8)
C14H C7H C6H 107.1(8)
C7H N2H C8H 115.2(8)
C14H N3H C13H 115.8(8)
C14H N3H Co4 103.5(6)
C13H N3H Co4 139.7(6)
N2H C8H C9H 118.1(9)
N2H C8H C13H 122.5(9)
C9H C8H C13H 119.4(9)
C10H C9H C8H 121.5(9)
C10H C9H H9H 119.2
C8H C9H H9H 119.2
C9H C10H C11H 119.4(10)
C9H C10H H10H 120.3
C11H C10H H10H 120.3
C12H C11H C10H 120.8(11)
C12H C11H H11H 119.6
C10H C11H H11H 119.6
C11H C12H C13H 120.1(10)
C11H C12H H12H 120.0
C13H C12H H12H 120.0
N3H C13H C12H 121.2(8)
N3H C13H C8H 120.1(9)
C12H C13H C8H 118.8(9)
N3H C14H C7H 124.6(9)
N3H C14H C0H 126.5(8)
C7H C14H C0H 108.6(8)
N1I O1I Co5 115.2(7)
O1I N1I C0I 117.2(10)
O1I N1I Co6 125.0(7)
C0I N1I Co6 117.7(8)
N1I C0I C14I 115.5(11)
N1I C0I C1I 132.6(12)
C14I C0I C1I 111.1(10)
C2I C1I C0I 135.5(11)
C2I C1I C6I 118.4(12)
C0I C1I C6I 106.0(12)
C1I C2I C3I 123.3(12)
C1I C2I H2I 118.4
C3I C2I H2I 118.4
C2I C3I C4I 116.0(14)
C2I C3I H3I 122.0
C4I C3I H3I 122.0
C5I C4I C3I 123.7(13)
C5I C4I H4I 118.1
C3I C4I H4I 118.1
C4I C5I C6I 116.3(14)
C4I C5I H5I 121.9
C6I C5I H5I 121.9
C5I C6I C1I 122.3(15)
C5I C6I C7I 129.1(12)
C1I C6I C7I 108.6(11)
N2I C7I C14I 121.5(14)
N2I C7I C6I 131.7(12)
C14I C7I C6I 106.8(11)
C7I N2I C8I 116.7(11)
C14I N3I C13I 115.1(10)
C14I N3I Co6 102.3(8)
C13I N3I Co6 141.0(9)
N2I C8I C9I 117.6(13)
N2I C8I C13I 122.0(13)
C9I C8I C13I 120.4(16)
C10I C9I C8I 119.2(15)
C10I C9I H9I 120.4
C8I C9I H9I 120.4
C9I C10I C11I 122.7(15)
C9I C10I H10I 118.7
C11I C10I H10I 118.7
C12I C11I C10I 118.9(16)
C12I C11I H11I 120.5
C10I C11I H11I 120.5
C11I C12I C13I 121.1(13)
C11I C12I H12I 119.4
C13I C12I H12I 119.4
C12I C13I N3I 123.5(11)
C12I C13I C8I 117.6(13)
N3I C13I C8I 118.9(15)
N3I C14I C0I 126.9(10)
N3I C14I C7I 125.6(12)
C0I C14I C7I 107.4(12)
N1J O1J Co7 110.4(5)
C0J N1J O1J 119.1(7)
C0J N1J Co6 111.9(6)
O1J N1J Co6 128.5(6)
N1J C0J C14J 115.7(8)
N1J C0J C1J 136.5(9)
C14J C0J C1J 107.8(8)
C2J C1J C6J 120.3(10)
C2J C1J C0J 131.7(9)
C6J C1J C0J 108.0(9)
C1J C2J C3J 118.4(11)
C1J C2J H2J 120.8
C3J C2J H2J 120.8
C4J C3J C2J 121.1(11)
C4J C3J H3J 119.4
C2J C3J H3J 119.4
C3J C4J C5J 120.4(11)
C3J C4J H4J 119.8
C5J C4J H4J 119.8
C4J C5J C6J 119.7(11)
C4J C5J H5J 120.2
C6J C5J H5J 120.2
C5J C6J C1J 120.1(10)
C5J C6J C7J 130.6(10)
C1J C6J C7J 109.3(9)
N2J C7J C14J 123.6(9)
N2J C7J C6J 130.9(9)
C14J C7J C6J 105.5(9)
C7J N2J C8J 111.7(9)
C14J N3J C13J 114.8(8)
C14J N3J Co6 105.4(6)
C13J N3J Co6 139.8(7)
N2J C8J C9J 117.5(10)
N2J C8J C13J 126.0(10)
C9J C8J C13J 116.5(11)
C10J C9J C8J 122.5(13)
C10J C9J H9J 118.8
C8J C9J H9J 118.8
C9J C10J C11J 120.3(12)
C9J C10J H10J 119.9
C11J C10J H10J 119.9
C12J C11J C10J 119.8(12)
C12J C11J H11J 120.1
C10J C11J H11J 120.1
C11J C12J C13J 120.5(11)
C11J C12J H12J 119.7
C13J C12J H12J 119.7
C12J C13J N3J 120.3(9)
C12J C13J C8J 120.5(9)
N3J C13J C8J 119.2(9)
N3J C14J C7J 124.5(9)
N3J C14J C0J 126.2(9)
C7J C14J C0J 109.3(8)
N1K O1K Co7 124.0(5)
C0K N1K O1K 115.3(8)
C0K N1K Co8 129.8(7)
O1K N1K Co8 114.9(5)
N1K C0K C14K 121.6(9)
N1K C0K C1K 130.5(10)
C14K C0K C1K 107.9(9)
C2K C1K C6K 120.6(10)
C2K C1K C0K 131.7(10)
C6K C1K C0K 107.6(10)
C1K C2K C3K 116.7(13)
C1K C2K H2K 121.7
C3K C2K H2K 121.7
C4K C3K C2K 123.8(15)
C4K C3K H3K 118.1
C2K C3K H3K 118.1
C3K C4K C5K 119.5(12)
C3K C4K H4K 120.3
C5K C4K H4K 120.3
C6K C5K C4K 118.4(12)
C6K C5K H5K 120.8
C4K C5K H5K 120.8
C5K C6K C1K 121.0(12)
C5K C6K C7K 130.1(12)
C1K C6K C7K 108.9(10)
N2K C7K C6K 130.5(12)
N2K C7K C14K 120.3(13)
C6K C7K C14K 109.2(10)
C7K N2K C8K 115.4(12)
C14K N3K C13K 115.1(10)
N2K C8K C9K 119.6(15)
N2K C8K C13K 124.1(11)
C9K C8K C13K 116.1(15)
C10K C9K C8K 121.2(18)
C10K C9K H9K 119.4
C8K C9K H9K 119.4
C9K C10K C11K 123.1(17)
C9K C10K H10K 118.4
C11K C10K H10K 118.4
C10K C11K C12K 116.1(18)
C10K C11K H11K 121.9
C12K C11K H11K 121.9
C13K C12K C11K 122.5(17)
C13K C12K H12K 118.8
C11K C12K H12K 118.8
C12K C13K N3K 120.2(14)
C12K C13K C8K 120.5(12)
N3K C13K C8K 119.3(12)
N3K C14K C0K 128.0(10)
N3K C14K C7K 125.7(11)
C0K C14K C7K 106.3(10)
N1L O1L Co8 131.3(6)
N1L O1L Co9 115.5(6)
Co8 O1L Co9 111.4(3)
O1L N1L C0L 114.7(9)
N1L C0L C14L 133.1(9)
N1L C0L C1L 118.1(10)
C14L C0L C1L 108.8(9)
C2L C1L C6L 121.0(10)
C2L C1L C0L 132.7(11)
C6L C1L C0L 106.3(10)
C1L C2L C3L 118.0(12)
C1L C2L H2L 121.0
C3L C2L H2L 121.0
C4L C3L C2L 122.4(13)
C4L C3L H3L 118.8
C2L C3L H3L 118.8
C5L C4L C3L 120.4(12)
C5L C4L H4L 119.8
C3L C4L H4L 119.8
C4L C5L C6L 119.2(12)
C4L C5L H5L 120.4
C6L C5L H5L 120.4
C1L C6L C5L 118.9(12)
C1L C6L C7L 110.9(10)
C5L C6L C7L 130.2(11)
N2L C7L C6L 130.2(10)
N2L C7L C14L 122.9(10)
C6L C7L C14L 106.9(10)
C7L N2L C8L 115.8(9)
C14L N3L C13L 116.5(8)
C14L N3L Co8 114.6(7)
C13L N3L Co8 127.8(7)
N2L C8L C13L 122.3(10)
N2L C8L C9L 119.5(10)
C13L C8L C9L 118.1(10)
C10L C9L C8L 121.0(10)
C10L C9L H9L 119.5
C8L C9L H9L 119.5
C9L C10L C11L 120.3(11)
C9L C10L H10X 119.8
C11L C10L H10X 119.8
C12L C11L C10L 120.2(11)
C12L C11L H11X 119.9
C10L C11L H11X 119.9
C11L C12L C13L 121.3(10)
C11L C12L H12X 119.3
C13L C12L H12X 119.3
N3L C13L C12L 121.0(10)
N3L C13L C8L 120.0(10)
C12L C13L C8L 118.9(10)
N3L C14L C0L 130.5(9)
N3L C14L C7L 122.3(10)
C0L C14L C7L 107.1(9)
N1N O1N Co9 117.9(6)
O1N N1N C0N 115.2(8)
O1N N1N Co10 128.7(6)
C0N N1N Co10 115.8(7)
N1N C0N C1N 138.1(10)
N1N C0N C14N 114.3(9)
C1N C0N C14N 107.5(9)
C2N C1N C6N 119.8(11)
C2N C1N C0N 130.8(10)
C6N C1N C0N 109.4(11)
C3N C2N C1N 118.9(13)
C3N C2N H2N 120.6
C1N C2N H2N 120.6
C2N C3N C4N 122.8(16)
C2N C3N H3N 118.6
C4N C3N H3N 118.6
C3N C4N C5N 122.2(13)
C3N C4N H4N 118.9
C5N C4N H4N 118.9
C6N C5N C4N 113.8(13)
C6N C5N H5N 123.1
C4N C5N H5N 123.1
C5N C6N C1N 122.3(13)
C5N C6N C7N 130.0(12)
C1N C6N C7N 107.7(9)
N2N C7N C14N 120.8(12)
N2N C7N C6N 132.0(10)
C14N C7N C6N 107.2(9)
C8N N2N C7N 115.2(9)
C14N N3N C13N 113.7(8)
C14N N3N Co10 104.8(6)
C13N N3N Co10 140.5(7)
N2N C8N C9N 116.3(11)
N2N C8N C13N 122.9(10)
C9N C8N C13N 120.8(13)
C10N C9N C8N 120.2(13)
C10N C9N H9N 119.9
C8N C9N H9N 119.9
C9N C10N C11N 121.8(14)
C9N C10N H10N 119.1
C11N C10N H10N 119.1
C10N C11N C12N 118.7(14)
C10N C11N H11N 120.7
C12N C11N H11N 120.7
C13N C12N C11N 121.4(12)
C13N C12N H12N 119.3
C11N C12N H12N 119.3
N3N C13N C12N 121.8(10)
N3N C13N C8N 121.0(10)
C12N C13N C8N 117.2(11)
N3N C14N C7N 126.3(10)
N3N C14N C0N 125.4(9)
C7N C14N C0N 108.3(10)
N1O O1O Co10 123.7(6)
O1O N1O C0O 116.0(8)
O1O N1O Co3 131.1(6)
C0O N1O Co3 112.8(7)
N1O C0O C14O 115.7(9)
N1O C0O C1O 135.2(10)
C14O C0O C1O 108.6(9)
C2O C1O C6O 120.8(11)
C2O C1O C0O 131.8(12)
C6O C1O C0O 107.5(11)
C3O C2O C1O 122.0(16)
C3O C2O H2O 119.0
C1O C2O H2O 119.0
C2O C3O C4O 118.1(16)
C2O C3O H3O 120.9
C4O C3O H3O 120.9
C3O C4O C5O 126.1(13)
C3O C4O H4O 117.0
C5O C4O H4O 117.0
C4O C5O C6O 112.3(14)
C4O C5O H5O 123.8
C6O C5O H5O 123.8
C1O C6O C7O 109.3(9)
C1O C6O C5O 120.6(14)
C7O C6O C5O 130.0(14)
N2O C7O C6O 133.2(11)
N2O C7O C14O 119.0(12)
C6O C7O C14O 107.7(10)
C7O N2O C8O 118.8(10)
C14O N3O C13O 114.5(8)
C14O N3O Co3 104.7(6)
C13O N3O Co3 139.8(7)
N2O C8O C9O 121.9(12)
N2O C8O C13O 122.5(10)
C9O C8O C13O 115.6(13)
C10O C9O C8O 121.6(13)
C10O C9O H9O 119.2
C8O C9O H9O 119.2
C9O C10O C11O 124.7(13)
C9O C10O H10O 117.7
C11O C10O H10O 117.7
C10O C11O C12O 117.8(12)
C10O C11O H11O 121.1
C12O C11O H11O 121.1
C13O C12O C11O 119.2(11)
C13O C12O H12O 120.4
C11O C12O H12O 120.4
N3O C13O C12O 121.4(10)
N3O C13O C8O 117.5(10)
C12O C13O C8O 121.1(11)
N3O C14O C0O 125.8(8)
N3O C14O C7O 127.4(11)
C0O C14O C7O 106.7(10)
C1M O1M Co5 131.7(11)
C1M O1M Co4 115.1(11)
Co5 O1M Co4 111.0(3)
O1M C1M H1M1 109.5
O1M C1M H1M2 109.5
H1M1 C1M H1M2 109.5
O1M C1M H1M3 109.5
H1M1 C1M H1M3 109.5
H1M2 C1M H1M3 109.5
O31 Cl1 O41 111.4(13)
O31 Cl1 O21 111.1(10)
O41 Cl1 O21 104.3(10)
O31 Cl1 O11 102.2(16)
O41 Cl1 O11 110.2(12)
O21 Cl1 O11 117.8(14)
Cl21 Cl2 O42 139(3)
Cl21 Cl2 O32 78(2)
O42 Cl2 O32 105(2)
Cl21 Cl2 O22 94(2)
O42 Cl2 O22 120(2)
O32 Cl2 O22 113.3(18)
Cl21 Cl2 O12 48.6(18)
O42 Cl2 O12 97.8(19)
O32 Cl2 O12 115.4(17)
O22 Cl2 O12 104.9(15)
Cl21 Cl2 Cl22 27(2)
O42 Cl2 Cl22 144(2)
O32 Cl2 Cl22 52.1(16)
O22 Cl2 Cl22 96.2(17)
O12 Cl2 Cl22 74.4(16)
Cl21 O12 Cl2 49(2)
Cl2 O22 Cl21 36.4(12)
Cl2 O32 Cl21 45.5(15)
Cl2 O32 Cl22 90(2)
Cl21 O32 Cl22 45.2(17)
C2M O2M H2M 109.9
O2M C2M H2M1 109.6
O2M C2M H2M2 109.4
H2M1 C2M H2M2 109.5
O2M C2M H2M3 109.4
H2M1 C2M H2M3 109.5
H2M2 C2M H2M3 109.5
C3M O3M H3M 104.9
O3M C3M H3M1 105.4
O3M C3M H3M2 110.2
H3M1 C3M H3M2 109.5
O3M C3M H3M3 112.7
H3M1 C3M H3M3 109.5
H3M2 C3M H3M3 109.5
C4M O4M H4M 106.0
O4M C4M H4M1 109.5
O4M C4M H4M2 109.5
H4M1 C4M H4M2 109.5
O4M C4M H4M3 109.5
H4M1 C4M H4M3 109.5
H4M2 C4M H4M3 109.5
C5M O5M H5M 109.5
O5M C5M H5M1 109.5
O5M C5M H5M2 109.5
H5M1 C5M H5M2 109.5
O5M C5M H5M3 109.5
H5M1 C5M H5M3 109.5
H5M2 C5M H5M3 109.5
C6M O6M H6M 115.0
O6M C6M H6M1 111.2
O6M C6M H6M2 107.2
H6M1 C6M H6M2 109.5
O6M C6M H6M3 110.1
H6M1 C6M H6M3 109.5
H6M2 C6M H6M3 109.5
C7M O7M H7M 109.5
O7M C7M H7M1 106.5
O7M C7M H7M2 110.0
H7M1 C7M H7M2 109.5
O7M C7M H7M3 111.9
H7M1 C7M H7M3 109.5
H7M2 C7M H7M3 109.5
C8M O8M H8M 109.5
O8M C8M H8M1 109.1
O8M C8M H8M2 109.5
H8M1 C8M H8M2 109.5
O8M C8M H8M3 109.8
H8M1 C8M H8M3 109.5
H8M2 C8M H8M3 109.5
C9M O9M H9M 109.5
O9M C9M H9M1 109.5
O9M C9M H9M2 109.5
H9M1 C9M H9M2 109.5
O9M C9M H9M3 109.5
H9M1 C9M H9M3 109.5
H9M2 C9M H9M3 109.5
C10M O10M H10M 109.5
O10M C10M H10L 109.5
O10M C10M H10Q 109.5
H10L C10M H10Q 109.5
O10M C10M H10R 109.5
H10L C10M H10R 109.5
H10Q C10M H10R 109.5
O5W O4W O6W 69(4)
O4W O5W O6W 66(4)
O4W O6W O5W 45(3)
C11M O11M H11M 109.5
O11M C11M H11L 109.5
O11M C11M H11Q 109.5
H11L C11M H11Q 109.5
O11M C11M H11R 109.5
H11L C11M H11R 109.5
H11Q C11M H11R 109.5
C12M O12M H12M 109.5
O12M C12M H12L 109.5
O12M C12M H12Q 109.5
H12L C12M H12Q 109.5
O12M C12M H12R 109.5
H12L C12M H12R 109.5
H12Q C12M H12R 109.5
O13M C13M H13A 109.5
O13M C13M H13B 109.5
H13A C13M H13B 109.5
O13M C13M H13C 109.5
H13A C13M H13C 109.5
H13B C13M H13C 109.5
C13M O13M H13M 109.5
C14M O14M H14M 109.5
O14M C14M H14A 109.5
O14M C14M H14B 109.5
H14A C14M H14B 109.5
O14M C14M H14C 109.5
H14A C14M H14C 109.5
H14B C14M H14C 109.5
C15M O15M H15M 109.5
O15M C15M H15A 109.5
O15M C15M H15B 109.5
H15A C15M H15B 109.5
O15M C15M H15C 109.5
H15A C15M H15C 109.5
H15B C15M H15C 109.5
C16M O16M H16M 109.5
O16M C16M H16A 109.5
O16M C16M H16B 109.5
H16A C16M H16B 109.5
O16M C16M H16C 109.5
H16A C16M H16C 109.5
H16B C16M H16C 109.5
O14W O13W O15W 156(4)

loop_
_geom_bond_atom_site_label_1
_geom_bond_atom_site_label_2
_geom_bond_distance
Co1 O1A 2.075(5)
Co1 O1C 2.100(5)
Co1 O1B 2.107(5)
Co1 O1 2.125(5)
Co1 O1D 2.172(6)
Co1 O1E 2.179(7)
Co2 O3 2.051(5)
Co2 O1 2.057(5)
Co2 O1G 2.103(6)
Co2 N1C 2.118(6)
Co2 O2 2.121(6)
Co2 O1F 2.226(5)
Co3 O1H 1.997(6)
Co3 N1E 2.031(9)
Co3 N1O 2.081(8)
Co3 O1A 2.178(6)
Co3 N3O 2.218(7)
Co3 N3E 2.279(9)
Co4 O1M 1.943(6)
Co4 N1H 2.114(7)
Co4 N1A 2.128(7)
Co4 O1B 2.187(5)
Co4 N3H 2.301(7)
Co4 N3A 2.377(7)
Co5 O1M 1.942(6)
Co5 O1 2.035(5)
Co5 O2 2.045(5)
Co5 O1I 2.127(7)
Co5 N1B 2.144(6)
Co6 O2 2.021(5)
Co6 N1I 2.041(9)
Co6 N1J 2.119(7)
Co6 N3J 2.188(8)
Co6 O1F 2.252(6)
Co6 N3I 2.424(9)
Co7 O1K 1.925(6)
Co7 O1J 2.008(7)
Co7 O1F 2.024(6)
Co7 N3F 2.084(7)
Co7 O3 2.095(5)
Co8 O1L 1.963(7)
Co8 O3 1.980(5)
Co8 N1K 2.056(8)
Co8 N3L 2.078(8)
Co9 O1N 1.997(7)
Co9 O1G 2.091(5)
Co9 O1C 2.124(6)
Co9 O1L 2.138(7)
Co9 N3G 2.219(7)
Co9 O1D 2.239(5)
Co10 O1O 1.983(7)
Co10 N1N 2.067(8)
Co10 O1D 2.071(5)
Co10 N3D 2.192(7)
Co10 N3N 2.294(7)
Co10 O1E 2.324(8)
O1 H1 0.8600
O2 H2 0.8600
O3 H3 0.8600
O1A N1A 1.363(9)
N1A C0A 1.292(10)
C0A C14A 1.450(12)
C0A C1A 1.470(11)
C1A C2A 1.383(13)
C1A C6A 1.436(12)
C2A C3A 1.387(12)
C2A H2A 0.9500
C3A C4A 1.381(14)
C3A H3A 0.9500
C4A C5A 1.403(15)
C4A H4A 0.9500
C5A C6A 1.408(12)
C5A H5A 0.9500
C6A C7A 1.470(13)
C7A N2A 1.298(12)
C7A C14A 1.454(12)
N2A C8A 1.384(12)
N3A C14A 1.293(11)
N3A C13A 1.377(12)
C8A C9A 1.412(14)
C8A C13A 1.436(12)
C9A C10A 1.353(15)
C9A H9A 0.9500
C10A C11A 1.407(15)
C10A H10A 0.9500
C11A C12A 1.363(14)
C11A H11A 0.9500
C12A C13A 1.410(13)
C12A H12A 0.9500
O1B N1B 1.369(8)
N1B C0B 1.305(9)
C0B C1B 1.464(11)
C0B C14B 1.475(11)
C1B C2B 1.381(11)
C1B C6B 1.408(12)
C2B C3B 1.395(11)
C2B H2B 0.9500
C3B C4B 1.379(13)
C3B H3B 0.9500
C4B C5B 1.386(14)
C4B H4B 0.9500
C5B C6B 1.405(12)
C5B H5B 0.9500
C6B C7B 1.460(12)
C7B N2B 1.307(11)
C7B C14B 1.441(10)
N2B C8B 1.393(12)
N3B C14B 1.309(10)
N3B C13B 1.382(11)
C8B C9B 1.378(14)
C8B C13B 1.431(12)
C9B C10B 1.342(14)
C9B H9B 0.9500
C10B C11B 1.380(14)
C10B H10B 0.9500
C11B C12B 1.396(13)
C11B H11B 0.9500
C12B C13B 1.395(12)
C12B H12B 0.9500
O1C N1C 1.364(8)
N1C C0C 1.287(10)
C0C C1C 1.479(11)
C0C C14C 1.490(12)
C1C C2C 1.399(12)
C1C C6C 1.416(12)
C2C C3C 1.382(12)
C2C H2C 0.9500
C3C C4C 1.384(14)
C3C H3C 0.9500
C4C C5C 1.356(13)
C4C H4C 0.9500
C5C C6C 1.386(12)
C5C H5C 0.9500
C6C C7C 1.451(12)
C7C N2C 1.330(11)
C7C C14C 1.419(11)
N2C C8C 1.386(11)
N3C C14C 1.319(10)
N3C C13C 1.369(10)
C8C C9C 1.387(13)
C8C C13C 1.431(12)
C9C C10C 1.371(13)
C9C H9C 0.9500
C10C C11C 1.421(12)
C10C H10C 0.9500
C11C C12C 1.337(12)
C11C H11C 0.9500
C12C C13C 1.430(11)
C12C H12C 0.9500
O1D N1D 1.394(8)
N1D C0D 1.289(10)
C0D C1D 1.461(11)
C0D C14D 1.476(11)
C1D C2D 1.388(12)
C1D C6D 1.391(11)
C2D C3D 1.388(12)
C2D H2D 0.9500
C3D C4D 1.387(13)
C3D H3D 0.9500
C4D C5D 1.381(13)
C4D H4D 0.9500
C5D C6D 1.386(11)
C5D H5D 0.9500
C6D C7D 1.459(12)
C7D N2D 1.315(11)
C7D C14D 1.454(11)
N2D C8D 1.363(11)
N3D C14D 1.324(10)
N3D C13D 1.395(11)
C8D C9D 1.398(13)
C8D C13D 1.431(12)
C9D C10D 1.338(13)
C9D H9D 0.9500
C10D C11D 1.378(14)
C10D H10D 0.9500
C11D C12D 1.382(12)
C11D H11D 0.9500
C12D C13D 1.399(12)
C12D H12D 0.9500
O1E N1E 1.210(11)
N1E C0E 1.442(14)
C0E C1E 1.405(14)
C0E C14E 1.485(16)
C1E C2E 1.351(15)
C1E C6E 1.393(14)
C2E C3E 1.365(16)
C3E C4E 1.391(16)
C3E H3E 0.9500
C4E C5E 1.407(16)
C4E H4E 0.9500
C5E C6E 1.426(14)
C5E H5E 0.9500
C6E C7E 1.461(14)
C7E N2E 1.288(12)
C7E C14E 1.431(13)
N2E C8E 1.350(15)
N3E C14E 1.297(13)
N3E C13E 1.382(14)
C8E C13E 1.384(16)
C8E C9E 1.416(19)
C9E C10E 1.34(2)
C9E H9E 0.9500
C10E C11E 1.41(2)
C10E H10E 0.9500
C11E C12E 1.381(19)
C11E H11E 0.9500
C12E C13E 1.397(16)
C12E H12E 0.9500
O1F N1F 1.403(9)
N1F C0F 1.298(10)
C0F C14F 1.462(12)
C0F C1F 1.496(12)
C1F C2F 1.363(13)
C1F C6F 1.418(12)
C2F C3F 1.414(13)
C2F H2F 0.9500
C3F C4F 1.370(15)
C3F H3F 0.9500
C4F C5F 1.365(16)
C4F H4F 0.9500
C5F C6F 1.414(14)
C5F H5F 0.9500
C6F C7F 1.472(15)
C7F N2F 1.305(12)
C7F C14F 1.451(12)
N2F C8F 1.354(13)
N3F C14F 1.318(12)
N3F C13F 1.384(11)
C8F C9F 1.401(14)
C8F C13F 1.410(13)
C9F C10F 1.368(17)
C9F H9F 0.9500
C10F C11F 1.415(16)
C10F H10F 0.9500
C11F C12F 1.341(14)
C11F H11F 0.9500
C12F C13F 1.396(14)
C12F H12F 0.9500
O1G N1G 1.388(8)
N1G C0G 1.276(11)
C0G C1G 1.484(12)
C0G C14G 1.498(12)
C1G C2G 1.360(13)
C1G C6G 1.419(13)
C2G C3G 1.400(13)
C2G H2G 0.9500
C3G C4G 1.386(16)
C3G H3G 0.9500
C4G C5G 1.370(14)
C4G H4G 0.9500
C5G C6G 1.384(13)
C5G H5G 0.9500
C6G C7G 1.451(14)
C7G N2G 1.313(12)
C7G C14G 1.461(12)
N2G C8G 1.361(13)
N3G C14G 1.301(11)
N3G C13G 1.403(11)
C8G C9G 1.406(14)
C8G C13G 1.431(14)
C9G C10G 1.411(17)
C9G H9G 0.9500
C10G C11G 1.352(17)
C10G H10G 0.9500
C11G C12G 1.403(14)
C11G H11G 0.9500
C12G C13G 1.416(14)
C12G H12G 0.9500
O1H N1H 1.321(9)
N1H C0H 1.293(10)
C0H C14H 1.457(12)
C0H C1H 1.482(12)
C1H C2H 1.369(13)
C1H C6H 1.430(13)
C2H C3H 1.390(13)
C2H H2H 0.9500
C3H C4H 1.397(15)
C3H H3H 0.9500
C4H C5H 1.374(16)
C4H H4H 0.9500
C5H C6H 1.400(13)
C5H H5H 0.9500
C6H C7H 1.480(14)
C7H N2H 1.319(12)
C7H C14H 1.433(12)
N2H C8H 1.369(12)
N3H C14H 1.289(11)
N3H C13H 1.374(11)
C8H C9H 1.400(13)
C8H C13H 1.433(12)
C9H C10H 1.344(14)
C9H H9H 0.9500
C10H C11H 1.419(15)
C10H H10H 0.9500
C11H C12H 1.386(14)
C11H H11H 0.9500
C12H C13H 1.388(14)
C12H H12H 0.9500
O1I N1I 1.249(10)
N1I C0I 1.372(13)
C0I C14I 1.409(16)
C0I C1I 1.418(17)
C1I C2I 1.348(17)
C1I C6I 1.437(15)
C2I C3I 1.420(17)
C2I H2I 0.9500
C3I C4I 1.433(18)
C3I H3I 0.9500
C4I C5I 1.39(2)
C4I H4I 0.9500
C5I C6I 1.408(18)
C5I H5I 0.9500
C6I C7I 1.456(18)
C7I N2I 1.280(15)
C7I C14I 1.437(15)
N2I C8I 1.371(17)
N3I C14I 1.290(15)
N3I C13I 1.391(16)
C8I C9I 1.372(18)
C8I C13I 1.459(17)
C9I C10I 1.31(2)
C9I H9I 0.9500
C10I C11I 1.437(19)
C10I H10I 0.9500
C11I C12I 1.342(17)
C11I H11I 0.9500
C12I C13I 1.378(18)
C12I H12I 0.9500
O1J N1J 1.324(9)
N1J C0J 1.304(11)
C0J C14J 1.452(12)
C0J C1J 1.456(13)
C1J C2J 1.381(13)
C1J C6J 1.416(13)
C2J C3J 1.420(14)
C2J H2J 0.9500
C3J C4J 1.377(15)
C3J H3J 0.9500
C4J C5J 1.383(15)
C4J H4J 0.9500
C5J C6J 1.393(14)
C5J H5J 0.9500
C6J C7J 1.493(14)
C7J N2J 1.320(13)
C7J C14J 1.444(13)
N2J C8J 1.368(13)
N3J C14J 1.278(11)
N3J C13J 1.402(11)
C8J C9J 1.401(15)
C8J C13J 1.408(14)
C9J C10J 1.343(17)
C9J H9J 0.9500
C10J C11J 1.394(18)
C10J H10J 0.9500
C11J C12J 1.351(15)
C11J H11J 0.9500
C12J C13J 1.397(14)
C12J H12J 0.9500
O1K N1K 1.369(9)
N1K C0K 1.298(12)
C0K C14K 1.439(14)
C0K C1K 1.495(13)
C1K C2K 1.372(15)
C1K C6K 1.402(14)
C2K C3K 1.407(15)
C2K H2K 0.9500
C3K C4K 1.345(18)
C3K H3K 0.9500
C4K C5K 1.394(17)
C4K H4K 0.9500
C5K C6K 1.387(15)
C5K H5K 0.9500
C6K C7K 1.437(16)
C7K N2K 1.304(14)
C7K C14K 1.462(14)
N2K C8K 1.363(16)
N3K C14K 1.311(13)
N3K C13K 1.362(14)
C8K C9K 1.417(18)
C8K C13K 1.455(18)
C9K C10K 1.35(2)
C9K H9K 0.9500
C10K C11K 1.40(2)
C10K H10K 0.9500
C11K C12K 1.424(19)
C11K H11K 0.9500
C12K C13K 1.348(17)
C12K H12K 0.9500
O1L N1L 1.333(10)
N1L C0L 1.364(13)
C0L C14L 1.445(14)
C0L C1L 1.475(14)
C1L C2L 1.360(15)
C1L C6L 1.405(15)
C2L C3L 1.388(15)
C2L H2L 0.9500
C3L C4L 1.371(17)
C3L H3L 0.9500
C4L C5L 1.348(16)
C4L H4L 0.9500
C5L C6L 1.424(15)
C5L H5L 0.9500
C6L C7L 1.448(15)
C7L N2L 1.295(13)
C7L C14L 1.458(14)
N2L C8L 1.372(13)
N3L C14L 1.297(12)
N3L C13L 1.391(12)
C8L C13L 1.425(14)
C8L C9L 1.438(15)
C9L C10L 1.337(15)
C9L H9L 0.9500
C10L C11L 1.415(15)
C10L H10X 0.9500
C11L C12L 1.365(15)
C11L H11X 0.9500
C12L C13L 1.392(14)
C12L H12X 0.9500
O1N N1N 1.280(10)
N1N C0N 1.361(12)
C0N C1N 1.441(15)
C0N C14N 1.453(14)
C1N C2N 1.357(16)
C1N C6N 1.403(15)
C2N C3N 1.315(16)
C2N H2N 0.9500
C3N C4N 1.35(2)
C3N H3N 0.9500
C4N C5N 1.41(2)
C4N H4N 0.9500
C5N C6N 1.380(15)
C5N H5N 0.9500
C6N C7N 1.486(16)
C7N N2N 1.338(14)
C7N C14N 1.426(13)
N2N C8N 1.318(15)
N3N C14N 1.298(12)
N3N C13N 1.350(13)
C8N C9N 1.388(16)
C8N C13N 1.470(15)
C9N C10N 1.37(2)
C9N H9N 0.9500
C10N C11N 1.411(19)
C10N H10N 0.9500
C11N C12N 1.428(17)
C11N H11N 0.9500
C12N C13N 1.395(16)
C12N H12N 0.9500
O1O N1O 1.293(10)
N1O C0O 1.364(12)
C0O C14O 1.406(14)
C0O C1O 1.453(14)
C1O C2O 1.359(17)
C1O C6O 1.368(16)
C2O C3O 1.336(16)
C2O H2O 0.9500
C3O C4O 1.348(19)
C3O H3O 0.9500
C4O C5O 1.41(2)
C4O H4O 0.9500
C5O C6O 1.457(15)
C5O H5O 0.9500
C6O C7O 1.430(17)
C7O N2O 1.286(14)
C7O C14O 1.434(13)
N2O C8O 1.345(16)
N3O C14O 1.325(12)
N3O C13O 1.382(13)
C8O C9O 1.409(18)
C8O C13O 1.501(16)
C9O C10O 1.346(18)
C9O H9O 0.9500
C10O C11O 1.405(16)
C10O H10O 0.9500
C11O C12O 1.426(15)
C11O H11O 0.9500
C12O C13O 1.415(15)
C12O H12O 0.9500
O1M C1M 1.54(2)
C1M H1M1 0.9800
C1M H1M2 0.9800
C1M H1M3 0.9800
Cl1 O31 1.41(3)
Cl1 O41 1.442(14)
Cl1 O21 1.531(15)
Cl1 O11 1.581(17)
Cl2 Cl21 1.25(3)
Cl2 O42 1.42(3)
Cl2 O32 1.46(3)
Cl2 O22 1.61(3)
Cl2 O12 1.64(3)
Cl2 Cl22 2.37(5)
O12 Cl21 1.24(4)
O22 Cl21 2.11(5)
O32 Cl21 1.72(4)
O32 Cl22 1.87(5)
Cl21 Cl22 1.39(5)
O2M C2M 1.394(13)
O2M H2M 0.8403
C2M H2M1 0.9800
C2M H2M2 0.9800
C2M H2M3 0.9799
O3M C3M 1.42(3)
O3M H3M 0.8495
C3M H3M1 0.9800
C3M H3M2 0.9800
C3M H3M3 0.9799
O4M C4M 1.407(10)
O4M H4M 0.8401
C4M H4M1 0.9800
C4M H4M2 0.9800
C4M H4M3 0.9800
O5M C5M 1.26(4)
O5M H5M 0.8400
C5M H5M1 0.9800
C5M H5M2 0.9800
C5M H5M3 0.9800
O6M C6M 1.56(4)
O6M H6M 0.8503
C6M H6M1 0.9802
C6M H6M2 0.9800
C6M H6M3 0.9800
O7M C7M 1.36(2)
O7M H7M 0.8400
C7M H7M1 0.9800
C7M H7M2 0.9800
C7M H7M3 0.9800
O8M C8M 1.396(18)
O8M H8M 0.8400
C8M H8M1 0.9799
C8M H8M2 0.9802
C8M H8M3 0.9800
O9M C9M 1.53(5)
O9M H9M 0.8400
C9M H9M1 0.9800
C9M H9M2 0.9800
C9M H9M3 0.9800
O10M C10M 1.394(10)
O10M H10M 0.8400
C10M H10L 0.9800
C10M H10Q 0.9800
C10M H10R 0.9800
O4W O5W 0.87(4)
O4W O6W 1.13(5)
O5W O6W 1.16(6)
O7W O8W 1.41(3)
O11M C11M 1.74(5)
O11M H11M 0.8400
C11M H11L 0.9800
C11M H11Q 0.9800
C11M H11R 0.9800
O12M C12M 1.402(10)
O12M H12M 0.8400
C12M H12L 0.9800
C12M H12Q 0.9800
C12M H12R 0.9800
C13M O13M 1.399(10)
C13M H13A 0.9800
C13M H13B 0.9800
C13M H13C 0.9800
O13M H13M 0.8400
O14M C14M 1.44(4)
O14M H14M 0.8400
C14M H14A 0.9800
C14M H14B 0.9800
C14M H14C 0.9800
O15M C15M 1.396(10)
O15M H15M 0.8400
C15M H15A 0.9800
C15M H15B 0.9800
C15M H15C 0.9800
O16M C16M 1.385(10)
O16M H16M 0.8400
C16M H16A 0.9800
C16M H16B 0.9800
C16M H16C 0.9800
O10W O11W 1.12(5)
O13W O14W 1.27(4)
O13W O15W 1.65(5)

loop_
_geom_hbond_atom_site_label_D
_geom_hbond_atom_site_label_H
_geom_hbond_atom_site_label_A
_geom_hbond_distance_DH
_geom_hbond_distance_HA
_geom_hbond_distance_DA
_geom_hbond_angle_DHA
_geom_hbond_site_symmetry_A
O2 H2 N3B 0.86 2.26 2.985(8) 141.8 .
O3 H3 N3C 0.86 2.12 2.829(8) 139.2 .
C9A H9A O15W 0.95 2.51 3.42(4) 159.0 2_676
C12A H12A N2H 0.95 2.58 3.280(12) 130.9 2_676
C9D H9D O41 0.95 2.54 3.423(18) 154.6 .
C12D H12D N3N 0.95 2.53 3.328(12) 142.0 .
C12G H12G O1N 0.95 2.07 2.942(13) 151.2 .
C12G H12G N1N 0.95 2.54 3.276(13) 134.9 .
C12H H12H O1M 0.95 2.40 3.206(12) 142.1 .
C12I H12I N1J 0.95 2.51 3.273(14) 137.1 .
C9L H9L N3K 0.95 2.61 3.529(13) 163.8 2_667
C12L H12X O1K 0.95 2.39 3.340(13) 174.0 .
C12L H12X N1K 0.95 2.47 3.307(14) 146.7 .
C12N H12N O1O 0.95 2.54 3.340(13) 141.7 .
C12O H12O O1H 0.95 2.40 3.188(14) 140.6 .
C1M H1M3 N3A 0.98 2.16 2.78(3) 119.9 .
O1W H1W O2W 0.95 2.06 2.77(3) 130.0 .
O2M H2M N2C 0.84 2.11 2.887(10) 154.5 .
O3M H3M O3W 0.85 1.99 2.84(2) 178.9 .
C3M H3M1 O31 0.98 2.57 3.53(4) 165.5 1_455
C3M H3M1 O41 0.98 2.54 3.27(3) 131.8 1_455
C5M H5M1 Cl21 0.98 2.23 3.09(6) 144.7 .
C5M H5M1 Cl22 0.98 1.81 2.78(7) 169.8 .
O6M H6M O3M 0.85 1.95 2.80(3) 178.8 1_565
C6M H6M1 O31 0.98 2.46 3.36(3) 152.5 1_465
O8M H8M N2O 0.84 2.13 2.969(13) 172.1 1_445
C11M H11R O11 0.98 2.38 3.09(5) 128.9 1_455
C16M H16C N2J 0.98 2.62 3.42(5) 139.1 .
